data_4114922
loop_
_publ_author_name
'Dmitry V. Konarev'
'Salavat S. Khasanov'
'Akihiro Otsuka'
'Yukihiro Yoshida'
'Gunzi Saito'

_publ_section_title
;
 Synthesis and Crystal Structure of Ionic Multicomponent Complex:
 {[CrI(PhH)2].+}2[CoIITPP(C60(CN)2)]-[C60(CN)2].-.3(o-C6H4Cl2) Containing
 C60(CN)2.- Radical Anion and \s-Bonded Diamagnetic CoIITPP(C60(CN)2)-
 Anion
;
_journal_name_full 'Journal of the American Chemical Society'
_journal_page_first 7648
_journal_page_last 7649
_journal_paper_doi 10.1021/ja0203667
_journal_volume 124
_journal_year 2002
_chemical_formula_moiety '(C62 N2 1-)4, (C12 H12 Cr1 1+)4, 2(C44 H28 N4 Co1), 6(C6 H4 Cl2)'
_chemical_formula_sum 'C420 H128 Cl12 Co2 Cr4 N16'
_chemical_formula_weight 6148.64
_chemical_name_systematic
;
  ?
;
_space_group_IT_number 2
_symmetry_cell_setting triclinic
_symmetry_space_group_name_Hall '-P 1'
_symmetry_space_group_name_H-M 'P -1'
_atom_sites_solution_hydrogens geom
_atom_sites_solution_primary direct
_atom_sites_solution_secondary difmap
_audit_creation_method SHELXL-97
_cell_angle_alpha 92.300(10)
_cell_angle_beta 100.890(10)
_cell_angle_gamma 103.460(10)
_cell_formula_units_Z 1
_cell_length_a 13.9670(10)
_cell_length_b 15.9280(10)
_cell_length_c 30.3320(10)
_cell_measurement_temperature 120(2)
_cell_volume 6419.3(8)
_computing_cell_refinement MAC-DENZO
_computing_data_collection MAC-DENZO
_computing_data_reduction MAC-DENZO
_computing_molecular_graphics ORTEP-3
_computing_structure_refinement 'SHELXL-97 (Sheldrick, 1997)'
_computing_structure_solution 'SHELXS-97 (Sheldrick, 1990)'
_diffrn_ambient_temperature 120(2)
_diffrn_detector_area_resol_mean 0.08
_diffrn_measured_fraction_theta_full 0.774
_diffrn_measured_fraction_theta_max 0.774
_diffrn_measurement_device_type 'MAC-Science Image Plate'
_diffrn_measurement_method 'Image plate oscillation pattern reflections integration'
_diffrn_radiation_monochromator graphite
_diffrn_radiation_source 'fine-focus sealed tube'
_diffrn_radiation_type MoK\a
_diffrn_radiation_wavelength 0.71073
_diffrn_reflns_av_R_equivalents 0.0260
_diffrn_reflns_av_sigmaI/netI 0.0425
_diffrn_reflns_limit_h_max 18
_diffrn_reflns_limit_h_min 0
_diffrn_reflns_limit_k_max 19
_diffrn_reflns_limit_k_min -20
_diffrn_reflns_limit_l_max 37
_diffrn_reflns_limit_l_min -39
_diffrn_reflns_number 37757
_diffrn_reflns_theta_full 27.35
_diffrn_reflns_theta_max 27.35
_diffrn_reflns_theta_min 2.30
_exptl_absorpt_coefficient_mu 0.494
_exptl_absorpt_correction_T_max 0.9341
_exptl_absorpt_correction_T_min 0.7083
_exptl_absorpt_correction_type none
_exptl_absorpt_process_details
;
   no absorbtion correction was applied, for
   the long axis of the sample was approximately
   perpendicular to X-ray beam, so T_min to
   T_max ratio was about 0.95
;
_exptl_crystal_colour black
_exptl_crystal_density_diffrn 1.591
_exptl_crystal_description parallelepiped
_exptl_crystal_F_000 3114
_exptl_crystal_size_max 0.75
_exptl_crystal_size_mid 0.25
_exptl_crystal_size_min 0.14
_refine_diff_density_max 1.600
_refine_diff_density_min -0.899
_refine_diff_density_rms 0.073
_refine_ls_extinction_method none
_refine_ls_goodness_of_fit_ref 1.024
_refine_ls_hydrogen_treatment mixed
_refine_ls_matrix_type fullcycle
_refine_ls_number_parameters 2383
_refine_ls_number_reflns 22474
_refine_ls_number_restraints 818
_refine_ls_restrained_S_all 1.042
_refine_ls_R_factor_all 0.0841
_refine_ls_R_factor_gt 0.0666
_refine_ls_shift/su_max 0.006
_refine_ls_shift/su_mean 0.001
_refine_ls_structure_factor_coef Fsqd
_refine_ls_weighting_details 'calc w=1/[\s^2^(Fo^2^)+(0.1035P)^2^+8.9887P] where P=(Fo^2^+2Fc^2^)/3'
_refine_ls_weighting_scheme calc
_refine_ls_wR_factor_gt 0.1707
_refine_ls_wR_factor_ref 0.1882
_reflns_number_gt 17869
_reflns_number_total 22474
_reflns_threshold_expression >2sigma(I)
_cod_data_source_file ja0203667.cif
_cod_data_source_block s18b
_cod_original_cell_volume 6419.3(6)
_cod_database_code 4114922

loop_
_symmetry_equiv_pos_as_xyz
'x, y, z'
'-x, -y, -z'

loop_
_atom_site_label
_atom_site_type_symbol
_atom_site_fract_x
_atom_site_fract_y
_atom_site_fract_z
_atom_site_U_iso_or_equiv
_atom_site_adp_type
_atom_site_occupancy
_atom_site_symmetry_multiplicity
_atom_site_calc_flag
_atom_site_refinement_flags
_atom_site_disorder_assembly
_atom_site_disorder_group
N11 N 0.9903(2) 0.5173(2) 0.13909(10) 0.0374(7) Uani 1 1 d . . .
N12 N 0.7289(2) 0.4400(3) 0.12715(11) 0.0454(8) Uani 1 1 d . . .
C11N C 0.9646(3) 0.4936(2) 0.17154(11) 0.0325(7) Uani 1 1 d . . .
C12N C 0.7680(3) 0.4376(2) 0.16369(11) 0.0324(7) Uani 1 1 d . . .
C101 C 0.9400(2) 0.4663(2) 0.21466(11) 0.0307(7) Uani 1 1 d . . .
C102 C 0.8203(2) 0.4332(2) 0.21054(10) 0.0274(6) Uani 1 1 d . . .
C103 C 0.9916(3) 0.5418(3) 0.25114(12) 0.0347(7) Uani 1 1 d . . .
C104 C 0.9990(2) 0.3977(2) 0.23078(10) 0.0297(7) Uani 1 1 d . . .
C105 C 0.7771(2) 0.4838(2) 0.24338(11) 0.0313(7) Uani 1 1 d . . .
C106 C 0.7845(2) 0.3397(2) 0.22398(10) 0.0280(7) Uani 1 1 d . . .
C107 C 1.0858(3) 0.5272(3) 0.27404(12) 0.0361(8) Uani 1 1 d . . .
C108 C 0.9412(3) 0.5887(3) 0.27226(12) 0.0367(8) Uani 1 1 d . . .
C109 C 1.0902(2) 0.4396(3) 0.26169(11) 0.0329(7) Uani 1 1 d . . .
C110 C 0.9535(2) 0.3118(2) 0.23388(10) 0.0279(7) Uani 1 1 d . . .
C111 C 0.7030(2) 0.4238(2) 0.26089(11) 0.0299(7) Uani 1 1 d . . .
C112 C 0.8303(3) 0.5595(3) 0.26865(12) 0.0361(8) Uani 1 1 d . . .
C113 C 0.7072(2) 0.3364(2) 0.24860(10) 0.0265(6) Uani 1 1 d . . .
C114 C 0.8442(2) 0.2812(2) 0.22927(10) 0.0271(7) Uani 1 1 d . . .
C115 C 1.1296(3) 0.5663(3) 0.31768(13) 0.0400(9) Uani 1 1 d . . .
C116 C 0.9841(3) 0.6277(3) 0.31817(13) 0.0413(9) Uani 1 1 d . . .
C117 C 0.8087(3) 0.5800(3) 0.31207(13) 0.0404(9) Uani 1 1 d . . .
C118 C 0.6782(2) 0.4442(3) 0.30229(12) 0.0342(8) Uani 1 1 d . . .
C119 C 0.6800(2) 0.2684(2) 0.27658(10) 0.0257(6) Uani 1 1 d . . .
C120 C 0.8278(2) 0.2168(2) 0.26121(10) 0.0272(6) Uani 1 1 d . . .
C121 C 1.0011(3) 0.2636(2) 0.26721(10) 0.0300(7) Uani 1 1 d . . .
C122 C 1.1386(2) 0.3936(3) 0.29307(11) 0.0346(8) Uani 1 1 d . . .
C123 C 1.0774(3) 0.6167(3) 0.33998(13) 0.0441(9) Uani 1 1 d . . .
C124 C 0.9036(3) 0.6229(3) 0.34235(14) 0.0441(9) Uani 1 1 d . . .
C125 C 0.7349(3) 0.5242(3) 0.32841(12) 0.0373(8) Uani 1 1 d . . .
C126 C 0.6615(2) 0.3779(3) 0.33344(11) 0.0329(8) Uani 1 1 d . . .
C127 C 0.6667(2) 0.2949(2) 0.32170(10) 0.0294(7) Uani 1 1 d . . .
C128 C 0.7503(2) 0.2119(2) 0.28455(10) 0.0283(7) Uani 1 1 d . . .
C129 C 0.9238(3) 0.2049(2) 0.28393(11) 0.0320(7) Uani 1 1 d . . .
C130 C 1.0933(2) 0.3045(3) 0.29592(11) 0.0340(8) Uani 1 1 d . . .
C131 C 1.1820(2) 0.4332(3) 0.33891(12) 0.0399(9) Uani 1 1 d . . .
C132 C 1.1784(3) 0.5173(3) 0.35090(12) 0.0404(9) Uani 1 1 d . . .
C133 C 1.0926(3) 0.6003(3) 0.38735(13) 0.0453(10) Uani 1 1 d . . .
C134 C 0.9187(3) 0.6081(3) 0.38848(14) 0.0464(10) Uani 1 1 d . . .
C135 C 0.7502(3) 0.5067(3) 0.37571(12) 0.0394(9) Uani 1 1 d . . .
C136 C 0.7054(3) 0.4169(3) 0.37893(11) 0.0371(8) Uani 1 1 d . . .
C137 C 0.7154(2) 0.2471(3) 0.35474(11) 0.0328(7) Uani 1 1 d . . .
C138 C 0.7668(2) 0.1950(2) 0.33172(10) 0.0287(7) Uani 1 1 d . . .
C139 C 0.9395(3) 0.1870(2) 0.32925(11) 0.0331(7) Uani 1 1 d . . .
C140 C 1.1083(3) 0.2863(3) 0.34353(12) 0.0379(9) Uani 1 1 d . . .
C141 C 1.1643(3) 0.3675(3) 0.36975(11) 0.0399(9) Uani 1 1 d . . .
C142 C 1.1556(3) 0.5393(3) 0.39379(12) 0.0443(10) Uani 1 1 d . . .
C143 C 1.0159(3) 0.5956(3) 0.41047(13) 0.0456(10) Uani 1 1 d . . .
C144 C 0.8424(3) 0.5489(3) 0.40471(13) 0.0440(9) Uani 1 1 d . . .
C145 C 0.7515(3) 0.3704(3) 0.41103(11) 0.0382(9) Uani 1 1 d . . .
C146 C 0.7564(3) 0.2833(3) 0.39871(11) 0.0368(8) Uani 1 1 d . . .
C147 C 0.8600(3) 0.1821(3) 0.35354(11) 0.0332(7) Uani 1 1 d . . .
C148 C 1.0341(3) 0.2302(3) 0.35943(11) 0.0353(8) Uani 1 1 d . . .
C149 C 1.1423(3) 0.3881(3) 0.41143(12) 0.0417(9) Uani 1 1 d . . .
C150 C 1.1380(3) 0.4752(3) 0.42383(12) 0.0434(10) Uani 1 1 d . . .
C151 C 1.0575(3) 0.4708(3) 0.44827(11) 0.0461(10) Uani 1 1 d . . .
C152 C 0.9977(3) 0.5293(3) 0.44202(12) 0.0464(10) Uani 1 1 d . . .
C153 C 0.8897(3) 0.5002(3) 0.43827(12) 0.0447(10) Uani 1 1 d . . .
C154 C 0.8459(3) 0.4132(3) 0.44116(11) 0.0402(9) Uani 1 1 d . . .
C155 C 0.8536(3) 0.2711(3) 0.42108(11) 0.0372(8) Uani 1 1 d . . .
C156 C 0.9036(3) 0.2220(3) 0.39941(11) 0.0369(8) Uani 1 1 d . . .
C157 C 1.0122(3) 0.2514(3) 0.40265(11) 0.0395(9) Uani 1 1 d . . .
C158 C 1.0646(3) 0.3287(3) 0.42831(11) 0.0429(10) Uani 1 1 d . . .
C159 C 0.9085(3) 0.3521(3) 0.44726(11) 0.0410(9) Uani 1 1 d . . .
C160 C 1.0126(3) 0.3802(3) 0.45112(11) 0.0427(10) Uani 1 1 d . . .
N21 N 0.2254(3) 0.3035(3) 0.07003(13) 0.0554(10) Uani 1 1 d . . .
N22 N 0.0040(3) 0.3065(3) 0.11126(15) 0.0612(11) Uani 1 1 d . . .
C21N C 0.1960(3) 0.2428(3) 0.08699(13) 0.0421(9) Uani 1 1 d . . .
C22N C 0.0315(3) 0.2445(3) 0.11820(14) 0.0448(9) Uani 1 1 d . . .
C201 C 0.1612(3) 0.1614(3) 0.10836(12) 0.0372(8) Uani 1 1 d . . .
C202 C 0.0617(3) 0.1618(3) 0.12746(12) 0.0375(8) Uani 1 1 d . . .
C203 C 0.2510(3) 0.1504(2) 0.14432(12) 0.0326(7) Uani 1 1 d . . .
C204 C 0.1495(3) 0.0831(3) 0.07403(11) 0.0353(8) Uani 1 1 d . . .
C205 C 0.0717(3) 0.1516(2) 0.17851(12) 0.0337(7) Uani 1 1 d . . .
C206 C -0.0293(3) 0.0853(3) 0.10780(12) 0.0344(8) Uani 1 1 d . . .
C207 C 0.3007(3) 0.0925(3) 0.12487(12) 0.0344(7) Uani 1 1 d . . .
C208 C 0.2524(3) 0.1549(2) 0.18940(11) 0.0325(7) Uani 1 1 d . . .
C209 C 0.2397(3) 0.0530(3) 0.08243(12) 0.0346(8) Uani 1 1 d . . .
C210 C 0.0594(3) 0.0287(3) 0.05493(11) 0.0361(8) Uani 1 1 d . . .
C211 C -0.0199(3) 0.0957(3) 0.18583(13) 0.0365(8) Uani 1 1 d . . .
C212 C 0.1614(3) 0.1563(2) 0.20718(11) 0.0350(8) Uani 1 1 d . . .
C213 C -0.0812(3) 0.0552(3) 0.14321(13) 0.0374(8) Uani 1 1 d . . .
C214 C -0.0326(3) 0.0297(3) 0.07187(12) 0.0404(9) Uani 1 1 d . . .
C215 C 0.3560(2) 0.0456(3) 0.15267(12) 0.0334(7) Uani 1 1 d . . .
C216 C 0.3082(3) 0.1049(3) 0.21870(11) 0.0351(8) Uani 1 1 d . . .
C217 C 0.1646(3) 0.1078(3) 0.24626(11) 0.0376(8) Uani 1 1 d . . .
C218 C -0.0191(3) 0.0485(3) 0.22421(13) 0.0381(8) Uani 1 1 d . . .
C219 C -0.1391(3) -0.0303(3) 0.13968(14) 0.0407(9) Uani 1 1 d . . .
C220 C -0.0916(3) -0.0595(3) 0.06845(12) 0.0398(9) Uani 1 1 d . . .
C221 C 0.0541(3) -0.0612(3) 0.04099(11) 0.0380(8) Uani 1 1 d . . .
C222 C 0.2361(3) -0.0323(3) 0.06849(11) 0.0357(8) Uani 1 1 d . . .
C223 C 0.3610(2) 0.0528(3) 0.20047(12) 0.0351(8) Uani 1 1 d . . .
C224 C 0.2561(3) 0.0772(3) 0.25330(11) 0.0356(8) Uani 1 1 d . . .
C225 C 0.0755(3) 0.0558(3) 0.25456(11) 0.0369(8) Uani 1 1 d . . .
C226 C -0.0778(3) -0.0395(3) 0.22071(13) 0.0403(9) Uani 1 1 d . . .
C227 C -0.1368(3) -0.0788(3) 0.17916(14) 0.0409(9) Uani 1 1 d . . .
C228 C -0.1444(2) -0.0883(3) 0.10164(13) 0.0384(9) Uani 1 1 d . . .
C229 C -0.0382(3) -0.1154(3) 0.04904(12) 0.0408(9) Uani 1 1 d . . .
C230 C 0.1416(3) -0.0907(3) 0.04770(11) 0.0385(9) Uani 1 1 d . . .
C231 C 0.2935(3) -0.0822(3) 0.09739(12) 0.0339(8) Uani 1 1 d . . .
C232 C 0.3532(2) -0.0428(3) 0.13900(12) 0.0331(7) Uani 1 1 d . . .
C233 C 0.3601(2) -0.0317(3) 0.21630(12) 0.0346(8) Uani 1 1 d . . .
C234 C 0.2549(3) -0.0046(3) 0.26925(11) 0.0370(8) Uani 1 1 d . . .
C235 C 0.0748(3) -0.0295(3) 0.27082(11) 0.0404(9) Uani 1 1 d . . .
C236 C -0.0209(3) -0.0888(3) 0.24978(12) 0.0406(9) Uani 1 1 d . . .
C237 C -0.1415(3) -0.1681(3) 0.16540(14) 0.0417(9) Uani 1 1 d . . .
C238 C -0.1454(3) -0.1738(3) 0.11685(14) 0.0432(9) Uani 1 1 d . . .
C239 C -0.0408(3) -0.1975(3) 0.06357(12) 0.0411(9) Uani 1 1 d . . .
C240 C 0.1401(3) -0.1763(3) 0.06324(11) 0.0370(8) Uani 1 1 d . . .
C241 C 0.2350(3) -0.1704(3) 0.09400(12) 0.0350(8) Uani 1 1 d . . .
C242 C 0.3559(2) -0.0913(3) 0.17836(12) 0.0348(8) Uani 1 1 d . . .
C243 C 0.3075(3) -0.0612(3) 0.24995(11) 0.0351(8) Uani 1 1 d . . .
C244 C 0.1629(3) -0.0587(3) 0.27747(11) 0.0404(9) Uani 1 1 d . . .
C245 C -0.0250(3) -0.1752(3) 0.23597(14) 0.0422(9) Uani 1 1 d . . .
C246 C -0.0868(3) -0.2149(3) 0.19357(14) 0.0413(9) Uani 1 1 d . . .
C247 C -0.0940(3) -0.2269(3) 0.09819(14) 0.0429(9) Uani 1 1 d . . .
C248 C 0.0506(3) -0.2285(3) 0.07116(12) 0.0415(9) Uani 1 1 d . . .
C249 C 0.2369(3) -0.2175(3) 0.13219(12) 0.0347(8) Uani 1 1 d . . .
C250 C 0.2981(3) -0.1775(3) 0.17523(13) 0.0347(8) Uani 1 1 d . . .
C251 C 0.2439(3) -0.2060(2) 0.20983(12) 0.0347(8) Uani 1 1 d . . .
C252 C 0.2491(3) -0.1485(3) 0.24681(11) 0.0358(8) Uani 1 1 d . . .
C253 C 0.1586(3) -0.1486(3) 0.26376(11) 0.0384(8) Uani 1 1 d . . .
C254 C 0.0670(3) -0.2051(3) 0.24335(12) 0.0393(8) Uani 1 1 d . . .
C255 C -0.0335(3) -0.2710(3) 0.17347(14) 0.0400(8) Uani 1 1 d . . .
C256 C -0.0376(3) -0.2766(3) 0.12772(13) 0.0381(8) Uani 1 1 d . . .
C257 C 0.0528(3) -0.2765(2) 0.10998(12) 0.0367(8) Uani 1 1 d . . .
C258 C 0.1441(3) -0.2709(2) 0.14024(12) 0.0360(8) Uani 1 1 d . . .
C259 C 0.0619(3) -0.2641(3) 0.20470(13) 0.0394(8) Uani 1 1 d . . .
C260 C 0.1474(3) -0.2650(2) 0.18858(12) 0.0355(8) Uani 1 1 d . . .
Co Co 0.52413(3) 0.18514(3) 0.243986(12) 0.02134(9) Uani 1 1 d . A .
N1 N 0.45251(18) 0.25847(17) 0.27266(8) 0.0215(5) Uani 1 1 d . A .
N2 N 0.50872(18) 0.24943(18) 0.18903(8) 0.0224(5) Uani 1 1 d . A .
N3 N 0.58809(18) 0.10834(18) 0.21364(8) 0.0223(5) Uani 1 1 d . A .
N4 N 0.52444(19) 0.11241(18) 0.29542(8) 0.0244(5) Uani 1 1 d . A .
C1 C 0.4274(2) 0.2526(2) 0.31472(9) 0.0239(6) Uani 1 1 d . A .
C2 C 0.4192(2) 0.3278(2) 0.25586(10) 0.0231(6) Uani 1 1 d . A .
C3 C 0.4637(2) 0.3174(2) 0.18203(10) 0.0233(6) Uani 1 1 d . A .
C4 C 0.5398(2) 0.2348(2) 0.14953(9) 0.0228(6) Uani 1 1 d . A .
C5 C 0.6165(2) 0.1168(2) 0.17260(9) 0.0239(6) Uani 1 1 d . A .
C6 C 0.6193(2) 0.0375(2) 0.22967(10) 0.0248(6) Uani 1 1 d . A .
C7 C 0.5616(2) 0.0401(2) 0.30063(10) 0.0282(7) Uani 1 1 d . A .
C8 C 0.4898(2) 0.1247(2) 0.33443(10) 0.0262(6) Uani 1 1 d . A .
C9 C 0.4232(2) 0.3561(2) 0.21354(10) 0.0240(6) Uani 1 1 d . A .
C10 C 0.5938(2) 0.1748(2) 0.14204(10) 0.0254(6) Uani 1 1 d . A .
C11 C 0.6057(2) 0.0034(2) 0.26998(10) 0.0271(6) Uani 1 1 d . A .
C12 C 0.4435(2) 0.1903(2) 0.34384(10) 0.0262(6) Uani 1 1 d . A .
C13 C 0.3805(2) 0.3213(2) 0.32415(11) 0.0277(7) Uani 1 1 d . A .
H13 H 0.365(3) 0.329(3) 0.3536(13) 0.033 Uiso 1 1 d . A .
C14 C 0.3751(3) 0.3672(2) 0.28790(10) 0.0283(7) Uani 1 1 d . A .
H14 H 0.345(3) 0.415(3) 0.2848(13) 0.034 Uiso 1 1 d . A .
C15 C 0.4639(3) 0.3436(2) 0.13719(11) 0.0302(7) Uani 1 1 d . A .
H15 H 0.428(3) 0.387(3) 0.1229(13) 0.036 Uiso 1 1 d . A .
C16 C 0.5107(3) 0.2921(2) 0.11704(11) 0.0298(7) Uani 1 1 d . A .
H16 H 0.523(3) 0.293(3) 0.0866(14) 0.036 Uiso 1 1 d . A .
C17 C 0.6675(3) 0.0504(2) 0.16324(10) 0.0290(7) Uani 1 1 d . A .
H17 H 0.694(3) 0.046(3) 0.1356(13) 0.035 Uiso 1 1 d . A .
C18 C 0.6680(3) 0.0011(2) 0.19832(11) 0.0297(7) Uani 1 1 d . A .
H18 H 0.691(3) -0.054(3) 0.2022(13) 0.036 Uiso 1 1 d . A .
C19 C 0.5488(3) 0.0056(3) 0.34289(11) 0.0374(8) Uani 1 1 d . A .
H19 H 0.567(3) -0.052(3) 0.3545(14) 0.045 Uiso 1 1 d . A .
C20 C 0.5044(3) 0.0578(3) 0.36323(12) 0.0379(8) Uani 1 1 d . A .
H20 H 0.492(3) 0.057(3) 0.3907(16) 0.046 Uiso 1 1 d . A .
C21 C 0.3774(3) 0.4300(2) 0.20004(10) 0.0308(7) Uani 1 1 d . A .
C22 C 0.6279(3) 0.1683(2) 0.09846(10) 0.0300(7) Uani 1 1 d . A .
C24 C 0.4083(3) 0.1926(2) 0.38742(10) 0.0293(7) Uani 1 1 d . A .
C25 C 0.4361(4) 0.5123(3) 0.19986(15) 0.0477(10) Uani 1 1 d . A .
H25 H 0.511(4) 0.523(3) 0.2120(16) 0.057 Uiso 1 1 d . A .
C26 C 0.3898(5) 0.5800(4) 0.18755(17) 0.0629(13) Uani 1 1 d . A .
H26 H 0.445(4) 0.636(4) 0.1966(19) 0.076 Uiso 1 1 d . A .
C27 C 0.2846(5) 0.5628(4) 0.17536(15) 0.0604(15) Uani 1 1 d . A .
H27 H 0.254(4) 0.615(4) 0.1679(18) 0.073 Uiso 1 1 d . A .
C28 C 0.2277(4) 0.4808(4) 0.17403(15) 0.0516(12) Uani 1 1 d . A .
H28 H 0.151(4) 0.460(4) 0.1660(17) 0.062 Uiso 1 1 d . A .
C29 C 0.2729(3) 0.4140(3) 0.18664(14) 0.0452(10) Uani 1 1 d . A .
H29 H 0.225(4) 0.355(4) 0.1871(16) 0.054 Uiso 1 1 d . A .
C30 C 0.7285(3) 0.2030(3) 0.09684(13) 0.0397(8) Uani 1 1 d . A .
H30 H 0.780(3) 0.236(3) 0.1254(15) 0.048 Uiso 1 1 d . A .
C31 C 0.7636(4) 0.1893(4) 0.05752(15) 0.0528(12) Uani 1 1 d . A .
H31 H 0.839(4) 0.222(4) 0.0578(17) 0.063 Uiso 1 1 d . A .
C32 C 0.6981(5) 0.1409(4) 0.02102(15) 0.0584(14) Uani 1 1 d . A .
H32 H 0.715(4) 0.119(4) -0.0021(19) 0.070 Uiso 1 1 d . A .
C33 C 0.5978(5) 0.1068(4) 0.02155(13) 0.0571(13) Uani 1 1 d . A .
H33 H 0.542(4) 0.065(4) -0.0042(18) 0.068 Uiso 1 1 d . A .
C34 C 0.5622(3) 0.1212(3) 0.06056(12) 0.0428(9) Uani 1 1 d . A .
H34 H 0.495(4) 0.093(3) 0.0599(15) 0.051 Uiso 1 1 d . A .
C23A C 0.6316(5) -0.0836(4) 0.2763(3) 0.027(2) Uani 0.54(2) 1 d PGU A 1
C35A C 0.5564(5) -0.1601(5) 0.2687(3) 0.035(2) Uani 0.54(2) 1 d PGU A 1
H35A H 0.4878 -0.1581 0.2610 0.042 Uiso 0.54(2) 1 calc PR A 1
C36A C 0.5814(7) -0.2394(5) 0.2722(3) 0.040(2) Uani 0.54(2) 1 d PGU A 1
H36A H 0.5300 -0.2916 0.2670 0.048 Uiso 0.54(2) 1 calc PR A 1
C37A C 0.6818(8) -0.2422(5) 0.2834(3) 0.045(3) Uani 0.54(2) 1 d PGU A 1
H37A H 0.6989 -0.2964 0.2858 0.054 Uiso 0.54(2) 1 calc PR A 1
C38A C 0.7570(5) -0.1657(6) 0.2910(5) 0.053(3) Uani 0.54(2) 1 d PGU A 1
H38A H 0.8256 -0.1676 0.2987 0.064 Uiso 0.54(2) 1 calc PR A 1
C39A C 0.7320(5) -0.0864(5) 0.2875(4) 0.042(3) Uani 0.54(2) 1 d PGU A 1
H39A H 0.7834 -0.0341 0.2927 0.051 Uiso 0.54(2) 1 calc PR A 1
C23B C 0.6459(9) -0.0735(7) 0.2828(4) 0.036(3) Uani 0.46(2) 1 d PGU A 2
C35B C 0.7425(7) -0.0666(7) 0.3073(6) 0.052(3) Uani 0.46(2) 1 d PGU A 2
H35B H 0.7840 -0.0114 0.3196 0.063 Uiso 0.46(2) 1 calc PR A 2
C36B C 0.7783(8) -0.1405(9) 0.3140(6) 0.069(4) Uani 0.46(2) 1 d PGU A 2
H36B H 0.8443 -0.1359 0.3307 0.083 Uiso 0.46(2) 1 calc PR A 2
C37B C 0.7175(13) -0.2213(8) 0.2961(5) 0.058(4) Uani 0.46(2) 1 d PGU A 2
H37B H 0.7420 -0.2718 0.3006 0.070 Uiso 0.46(2) 1 calc PR A 2
C38B C 0.6209(14) -0.2282(7) 0.2716(4) 0.067(4) Uani 0.46(2) 1 d PGU A 2
H38B H 0.5793 -0.2834 0.2594 0.081 Uiso 0.46(2) 1 calc PR A 2
C39B C 0.5850(11) -0.1543(8) 0.2649(4) 0.052(4) Uani 0.46(2) 1 d PGU A 2
H39B H 0.5190 -0.1589 0.2482 0.063 Uiso 0.46(2) 1 calc PR A 2
C40 C 0.3066(3) 0.1807(3) 0.38791(11) 0.0336(7) Uani 1 1 d . A .
H40 H 0.259(3) 0.175(3) 0.3611(14) 0.040 Uiso 1 1 d . A .
C41 C 0.2738(3) 0.1834(3) 0.42876(13) 0.0429(9) Uani 1 1 d . A .
H41 H 0.205(4) 0.176(3) 0.4252(16) 0.052 Uiso 1 1 d . A .
C42 C 0.3435(3) 0.1955(3) 0.46937(13) 0.0432(9) Uani 1 1 d . A .
H42 H 0.324(3) 0.196(3) 0.4995(16) 0.052 Uiso 1 1 d . A .
C43 C 0.4452(3) 0.2081(3) 0.46932(12) 0.0420(9) Uani 1 1 d . A .
H43 H 0.501(3) 0.236(3) 0.5032(15) 0.050 Uiso 1 1 d . A .
C44 C 0.4777(3) 0.2066(3) 0.42856(11) 0.0366(8) Uani 1 1 d . A .
H44 H 0.550(3) 0.215(3) 0.4275(14) 0.044 Uiso 1 1 d . A .
Cr1 Cr 0.5000 0.5000 0.5000 0.03586(19) Uani 1 2 d S . .
C45 C 0.6453(3) 0.5101(3) 0.48319(15) 0.0453(10) Uani 1 1 d . . .
H45 H 0.661(4) 0.506(3) 0.4530(16) 0.054 Uiso 1 1 d . . .
C46 C 0.3536(3) 0.4123(3) 0.49122(14) 0.0441(10) Uani 1 1 d . . .
H46 H 0.334(4) 0.354(4) 0.5038(16) 0.053 Uiso 1 1 d . . .
C47 C 0.3842(3) 0.4169(3) 0.44951(13) 0.0437(10) Uani 1 1 d . . .
H47 H 0.393(4) 0.369(4) 0.4351(16) 0.052 Uiso 1 1 d . . .
C48 C 0.4147(3) 0.4971(3) 0.43287(14) 0.0488(11) Uani 1 1 d . . .
H48 H 0.436(4) 0.502(4) 0.4081(18) 0.059 Uiso 1 1 d . . .
C49 C 0.4160(3) 0.5753(3) 0.45796(15) 0.0495(10) Uani 1 1 d . . .
H49 H 0.453(4) 0.630(4) 0.4454(17) 0.059 Uiso 1 1 d . . .
C50 C 0.6147(3) 0.4308(4) 0.49996(15) 0.0513(12) Uani 1 1 d . . .
H50 H 0.616(4) 0.384(4) 0.4810(17) 0.062 Uiso 1 1 d . . .
Cr2 Cr 0.25243(4) 0.55677(4) 0.015962(17) 0.02743(11) Uani 1 1 d D . .
C51 C 0.1147(2) 0.5990(2) 0.00365(10) 0.0355(8) Uani 1 1 d D . .
H51 H 0.103(3) 0.656(3) 0.0026(14) 0.043 Uiso 1 1 d . . .
C52 C 0.1291(2) 0.5635(2) -0.03762(9) 0.0339(8) Uani 1 1 d D . .
H52 H 0.130(3) 0.600(3) -0.0651(14) 0.041 Uiso 1 1 d . . .
C53 C 0.1466(2) 0.47934(19) -0.04057(9) 0.0315(7) Uani 1 1 d D . .
H53 H 0.154(3) 0.448(3) -0.0655(14) 0.038 Uiso 1 1 d . . .
C54 C 0.1491(2) 0.43128(17) -0.00210(10) 0.0339(7) Uani 1 1 d D . .
H54 H 0.164(3) 0.371(3) 0.0001(13) 0.041 Uiso 1 1 d . . .
C55 C 0.1341(2) 0.46707(19) 0.03836(10) 0.0358(8) Uani 1 1 d D . .
H55 H 0.145(3) 0.438(3) 0.0636(15) 0.043 Uiso 1 1 d . . .
C56 C 0.1166(2) 0.5513(2) 0.04141(10) 0.0373(8) Uani 1 1 d D . .
H56 H 0.114(3) 0.572(3) 0.0711(15) 0.045 Uiso 1 1 d . . .
C57 C 0.3901(2) 0.5160(3) 0.02619(12) 0.0537(13) Uani 1 1 d D . .
H57 H 0.407(4) 0.472(4) 0.0180(17) 0.064 Uiso 1 1 d . . .
C58 C 0.3757(2) 0.5488(2) 0.06831(11) 0.0477(11) Uani 1 1 d D . .
H58 H 0.374(4) 0.515(4) 0.0908(17) 0.057 Uiso 1 1 d . . .
C59 C 0.3582(2) 0.6316(2) 0.07254(10) 0.0375(8) Uani 1 1 d D . .
H59 H 0.348(3) 0.645(3) 0.0993(15) 0.045 Uiso 1 1 d . . .
C60 C 0.3555(2) 0.68237(18) 0.03505(10) 0.0359(8) Uani 1 1 d D . .
H60 H 0.337(3) 0.734(3) 0.0401(14) 0.043 Uiso 1 1 d . . .
C61 C 0.3693(2) 0.6501(2) -0.00654(11) 0.0429(9) Uani 1 1 d D . .
H61 H 0.365(4) 0.685(3) -0.0332(16) 0.052 Uiso 1 1 d . . .
C62 C 0.3856(2) 0.5661(2) -0.01078(12) 0.0497(11) Uani 1 1 d D . .
H62 H 0.386(4) 0.540(4) -0.0402(17) 0.060 Uiso 1 1 d . . .
Cl1 Cl 0.33710(10) 0.38568(10) -0.10031(6) 0.0801(4) Uani 1 1 d D . .
Cl2 Cl 0.33624(10) 0.28007(12) -0.01516(5) 0.0816(5) Uani 1 1 d D . .
C63 C 0.37757(16) 0.29383(16) -0.09927(6) 0.0715(17) Uani 1 1 d GD . .
C64 C 0.41147(18) 0.26478(16) -0.13590(6) 0.0760(17) Uani 1 1 d GD . .
H64 H 0.4113 0.2964 -0.1618 0.091 Uiso 1 1 calc R . .
C65 C 0.44560(15) 0.18944(17) -0.13465(7) 0.076(2) Uani 1 1 d GD . .
H65 H 0.4688 0.1696 -0.1597 0.092 Uiso 1 1 calc R . .
C66 C 0.44583(18) 0.14313(16) -0.09677(7) 0.0761(19) Uani 1 1 d GD . .
H66 H 0.4692 0.0916 -0.0959 0.091 Uiso 1 1 calc R . .
C67 C 0.41193(17) 0.17218(14) -0.06013(7) 0.0735(17) Uani 1 1 d GD . .
H67 H 0.4121 0.1405 -0.0342 0.088 Uiso 1 1 calc R . .
C68 C 0.37780(12) 0.24752(14) -0.06139(7) 0.0679(16) Uani 1 1 d GD . .
Cl3A Cl 0.6153(2) 0.65090(18) 0.39810(6) 0.0642(8) Uani 0.50 1 d PGDU B 1
Cl4A Cl 0.52400(18) 0.81482(16) 0.40802(6) 0.0468(6) Uani 0.50 1 d PGDU B 1
C69A C 0.51145(15) 0.66243(14) 0.36179(6) 0.0402(18) Uani 0.50 1 d PGDU B 1
C70A C 0.46449(16) 0.59548(14) 0.32790(6) 0.047(2) Uani 0.50 1 d PGDU B 1
H70A H 0.4909 0.5460 0.3257 0.057 Uiso 0.50 1 calc PR B 1
C71A C 0.3791(5) 0.6016(4) 0.2976(2) 0.0393(18) Uani 0.50 1 d PDU B 1
H71A H 0.3452 0.5548 0.2755 0.047 Uiso 0.50 1 calc PR B 1
C72A C 0.3430(6) 0.6755(5) 0.2991(2) 0.049(2) Uani 0.50 1 d PDU B 1
H72A H 0.2867 0.6807 0.2772 0.059 Uiso 0.50 1 calc PR B 1
C73A C 0.3894(6) 0.7416(4) 0.3328(2) 0.043(2) Uani 0.50 1 d PDU B 1
H73A H 0.3648 0.7922 0.3341 0.052 Uiso 0.50 1 calc PR B 1
C74A C 0.4722(5) 0.7341(3) 0.36492(18) 0.0330(15) Uani 0.50 1 d PDU B 1
Cl3B Cl 0.6704(5) 0.6872(4) 0.40457(16) 0.0947(18) Uani 0.35 1 d PDU B 2
Cl4B Cl 0.5736(7) 0.8371(4) 0.41369(18) 0.117(3) Uani 0.35 1 d PDU B 2
C69B C 0.5605(5) 0.6841(5) 0.3692(2) 0.088(4) Uani 0.35 1 d PDU B 2
C70B C 0.5132(8) 0.6141(6) 0.3375(4) 0.083(4) Uani 0.35 1 d PDU B 2
H70B H 0.5409 0.5652 0.3360 0.099 Uiso 0.35 1 calc PR B 2
C71B C 0.4249(10) 0.6168(10) 0.3082(5) 0.094(6) Uani 0.35 1 d PDU B 2
H71B H 0.3956 0.5720 0.2846 0.113 Uiso 0.35 1 calc PR B 2
C72B C 0.3788(10) 0.6841(10) 0.3129(6) 0.109(7) Uani 0.35 1 d PDU B 2
H72B H 0.3145 0.6819 0.2949 0.131 Uiso 0.35 1 calc PR B 2
C73B C 0.4271(10) 0.7546(10) 0.3439(5) 0.109(7) Uani 0.35 1 d PDU B 2
H73B H 0.3994 0.8035 0.3452 0.131 Uiso 0.35 1 calc PR B 2
C74B C 0.5160(8) 0.7531(7) 0.3730(4) 0.101(5) Uani 0.35 1 d PDU B 2
Cl5 Cl 1.27629(13) -0.25574(15) 0.49135(6) 0.0818(6) Uani 0.80 1 d PDU C .
Cl6 Cl 1.3724(2) -0.0512(2) 0.52488(7) 0.1217(11) Uani 0.80 1 d PDU C .
C75 C 1.2883(3) -0.1761(2) 0.45596(11) 0.0508(13) Uani 0.80 1 d PDU C .
C76 C 1.2597(4) -0.2013(3) 0.40999(12) 0.0555(14) Uani 0.80 1 d PDU C .
H76 H 1.2391 -0.2612 0.3998 0.067 Uiso 0.80 1 calc PR C .
C77 C 1.2609(6) -0.1402(4) 0.37908(16) 0.0723(19) Uani 0.80 1 d PDU C .
H77 H 1.2357 -0.1586 0.3480 0.087 Uiso 0.80 1 calc PR C .
C78 C 1.2980(6) -0.0528(4) 0.39225(17) 0.087(2) Uani 0.80 1 d PDU C .
H78 H 1.3011 -0.0114 0.3705 0.104 Uiso 0.80 1 calc PR C .
C79 C 1.3304(5) -0.0268(3) 0.43778(16) 0.0749(19) Uani 0.80 1 d PDU C .
H79 H 1.3560 0.0330 0.4476 0.090 Uiso 0.80 1 calc PR C .
C80 C 1.3257(4) -0.0882(3) 0.46941(13) 0.0583(15) Uani 0.80 1 d PDU C .
Cr3 Cr 0.93777(14) -0.08776(15) 0.43168(6) 0.0674(5) Uani 0.50 1 d PDU D 1
C81 C 1.0317(5) 0.0186(4) 0.4063(3) 0.090(3) Uani 0.50 1 d PDU D 1
H81 H 1.0233 0.0752 0.4011 0.107 Uiso 0.50 1 calc PR D 1
C82 C 1.0828(4) 0.0023(5) 0.4493(3) 0.082(3) Uani 0.50 1 d PDU D 1
H82 H 1.1094 0.0482 0.4725 0.099 Uiso 0.50 1 calc PR D 1
C83 C 1.0941(3) -0.0824(6) 0.4575(3) 0.080(3) Uani 0.50 1 d PDU D 1
H83 H 1.1274 -0.0936 0.4861 0.096 Uiso 0.50 1 calc PR D 1
C84 C 1.0547(5) -0.1502(5) 0.4222(3) 0.089(3) Uani 0.50 1 d PDU D 1
H84 H 1.0615 -0.2072 0.4272 0.106 Uiso 0.50 1 calc PR D 1
C85 C 1.0060(6) -0.1327(6) 0.3802(2) 0.098(3) Uani 0.50 1 d PDU D 1
H85 H 0.9804 -0.1782 0.3567 0.118 Uiso 0.50 1 calc PR D 1
C86 C 0.9942(6) -0.0483(7) 0.3719(2) 0.096(4) Uani 0.50 1 d PDU D 1
H86 H 0.9609 -0.0374 0.3432 0.115 Uiso 0.50 1 calc PR D 1
C87 C 0.8447(6) -0.1929(4) 0.4575(3) 0.120(4) Uani 0.50 1 d PDU D 1
H87 H 0.8530 -0.2490 0.4637 0.144 Uiso 0.50 1 calc PR D 1
C88 C 0.7938(4) -0.1790(6) 0.4140(3) 0.141(5) Uani 0.50 1 d PDU D 1
H88 H 0.7684 -0.2256 0.3911 0.170 Uiso 0.50 1 calc PR D 1
C89 C 0.7816(3) -0.0960(7) 0.4052(3) 0.135(5) Uani 0.50 1 d PDU D 1
H89 H 0.7481 -0.0864 0.3763 0.162 Uiso 0.50 1 calc PR D 1
C90 C 0.8191(5) -0.0262(6) 0.4395(3) 0.125(4) Uani 0.50 1 d PDU D 1
H90 H 0.8116 0.0302 0.4333 0.150 Uiso 0.50 1 calc PR D 1
C91 C 0.8673(6) -0.0409(6) 0.4826(2) 0.085(3) Uani 0.50 1 d PDU D 1
H91 H 0.8897 0.0049 0.5059 0.102 Uiso 0.50 1 calc PR D 1
C92 C 0.8824(6) -0.1238(6) 0.4910(2) 0.099(3) Uani 0.50 1 d PDU D 1
H92 H 0.9183 -0.1328 0.5196 0.119 Uiso 0.50 1 calc PR D 1
Cl7 Cl 0.8954(5) -0.2143(3) 0.47460(16) 0.0906(16) Uani 0.35 1 d PDU E 2
Cl8 Cl 0.7774(4) -0.0665(4) 0.44187(18) 0.0935(16) Uani 0.35 1 d PDU E 2
C93 C 0.9348(5) -0.1408(4) 0.43928(19) 0.062(4) Uani 0.35 1 d PDU E 2
C94 C 1.0175(7) -0.1471(7) 0.4209(4) 0.064(3) Uani 0.35 1 d PDU E 2
H94 H 1.0483 -0.1936 0.4275 0.076 Uiso 0.35 1 calc PR E 2
C95 C 1.0551(9) -0.0863(8) 0.3932(5) 0.087(5) Uani 0.35 1 d PDU E 2
H95 H 1.1114 -0.0916 0.3810 0.104 Uiso 0.35 1 calc PR E 2
C96 C 1.0115(8) -0.0176(8) 0.3830(4) 0.082(5) Uani 0.35 1 d PDU E 2
H96 H 1.0400 0.0262 0.3656 0.099 Uiso 0.35 1 calc PR E 2
C97 C 0.9256(9) -0.0144(7) 0.3988(5) 0.090(5) Uani 0.35 1 d PDU E 2
H97 H 0.8958 0.0329 0.3928 0.108 Uiso 0.35 1 calc PR E 2
C98 C 0.8820(7) -0.0798(7) 0.4234(4) 0.073(5) Uani 0.35 1 d PDU E 2

loop_
_atom_site_aniso_label
_atom_site_aniso_U_11
_atom_site_aniso_U_22
_atom_site_aniso_U_33
_atom_site_aniso_U_23
_atom_site_aniso_U_13
_atom_site_aniso_U_12
N11 0.0365(15) 0.039(2) 0.0346(15) 0.0075(13) 0.0054(12) 0.0060(13)
N12 0.0385(16) 0.053(2) 0.0392(17) 0.0136(15) -0.0006(14) 0.0050(15)
C11N 0.0300(15) 0.033(2) 0.0323(17) 0.0026(13) 0.0018(13) 0.0071(14)
C12N 0.0312(15) 0.032(2) 0.0321(17) 0.0071(13) 0.0042(13) 0.0053(14)
C101 0.0297(15) 0.033(2) 0.0279(15) 0.0044(13) 0.0045(12) 0.0058(14)
C102 0.0302(15) 0.0254(19) 0.0249(14) 0.0041(11) 0.0030(12) 0.0054(13)
C103 0.0346(17) 0.030(2) 0.0356(17) 0.0034(13) 0.0066(14) 0.0000(14)
C104 0.0316(15) 0.037(2) 0.0219(14) 0.0005(12) 0.0059(12) 0.0109(14)
C105 0.0289(15) 0.029(2) 0.0365(17) 0.0040(13) 0.0025(13) 0.0116(14)
C106 0.0285(15) 0.032(2) 0.0198(13) -0.0039(11) -0.0022(11) 0.0074(13)
C107 0.0315(16) 0.038(2) 0.0352(17) 0.0016(14) 0.0067(14) 0.0024(15)
C108 0.0417(18) 0.024(2) 0.0397(18) 0.0020(14) 0.0014(15) 0.0042(15)
C109 0.0261(15) 0.043(2) 0.0292(15) 0.0025(14) 0.0082(13) 0.0058(14)
C110 0.0296(15) 0.035(2) 0.0206(13) -0.0020(12) 0.0065(12) 0.0113(13)
C111 0.0269(14) 0.029(2) 0.0335(16) 0.0009(13) -0.0004(13) 0.0128(13)
C112 0.0388(18) 0.028(2) 0.0411(18) 0.0026(14) 0.0032(15) 0.0108(15)
C113 0.0233(13) 0.0300(19) 0.0244(14) -0.0017(12) -0.0008(11) 0.0081(12)
C114 0.0296(15) 0.0290(19) 0.0210(13) -0.0035(11) 0.0031(12) 0.0065(13)
C115 0.0306(16) 0.040(3) 0.0416(19) 0.0003(15) 0.0037(15) -0.0031(15)
C116 0.046(2) 0.028(2) 0.0425(19) -0.0069(15) 0.0040(16) 0.0011(16)
C117 0.046(2) 0.030(2) 0.046(2) -0.0066(15) 0.0039(17) 0.0169(17)
C118 0.0271(15) 0.039(2) 0.0375(17) -0.0050(14) 0.0011(13) 0.0151(14)
C119 0.0234(13) 0.0275(19) 0.0243(14) -0.0006(11) 0.0026(11) 0.0048(12)
C120 0.0315(15) 0.0229(18) 0.0257(14) -0.0029(11) 0.0024(12) 0.0074(13)
C121 0.0328(16) 0.036(2) 0.0259(14) -0.0003(12) 0.0076(13) 0.0158(14)
C122 0.0229(14) 0.049(3) 0.0307(16) 0.0015(14) 0.0063(13) 0.0068(15)
C123 0.042(2) 0.035(2) 0.044(2) -0.0083(16) 0.0019(16) -0.0037(16)
C124 0.048(2) 0.028(2) 0.052(2) -0.0122(16) 0.0058(18) 0.0083(17)
C125 0.0382(18) 0.034(2) 0.0424(18) -0.0071(15) 0.0050(15) 0.0180(16)
C126 0.0259(15) 0.042(2) 0.0325(16) -0.0013(14) 0.0072(13) 0.0123(14)
C127 0.0228(14) 0.036(2) 0.0275(15) -0.0023(13) 0.0052(12) 0.0049(13)
C128 0.0290(15) 0.0267(19) 0.0272(15) -0.0020(12) 0.0009(12) 0.0073(13)
C129 0.0347(16) 0.034(2) 0.0291(15) -0.0011(13) 0.0042(13) 0.0150(15)
C130 0.0274(15) 0.045(2) 0.0339(16) 0.0055(14) 0.0058(13) 0.0185(15)
C131 0.0224(15) 0.057(3) 0.0359(18) 0.0001(16) -0.0002(14) 0.0068(16)
C132 0.0266(16) 0.053(3) 0.0328(17) 0.0005(16) -0.0003(14) -0.0012(16)
C133 0.0388(19) 0.046(3) 0.0392(19) -0.0155(17) -0.0019(16) -0.0025(17)
C134 0.048(2) 0.040(3) 0.045(2) -0.0206(17) 0.0025(17) 0.0099(18)
C135 0.0407(19) 0.045(3) 0.0357(18) -0.0114(15) 0.0086(15) 0.0184(17)
C136 0.0311(16) 0.051(3) 0.0320(16) -0.0086(15) 0.0107(14) 0.0137(16)
C137 0.0289(15) 0.044(2) 0.0241(15) 0.0033(13) 0.0033(12) 0.0071(15)
C138 0.0321(15) 0.029(2) 0.0245(14) 0.0061(12) 0.0040(12) 0.0065(13)
C139 0.0387(17) 0.031(2) 0.0333(16) 0.0080(13) 0.0062(14) 0.0163(15)
C140 0.0312(16) 0.056(3) 0.0316(16) 0.0092(15) 0.0042(14) 0.0223(17)
C141 0.0260(15) 0.064(3) 0.0286(16) 0.0053(16) -0.0010(13) 0.0152(17)
C142 0.0327(17) 0.054(3) 0.0339(18) -0.0093(16) -0.0053(15) -0.0024(17)
C143 0.045(2) 0.046(3) 0.0352(18) -0.0216(17) -0.0005(16) 0.0009(18)
C144 0.047(2) 0.044(3) 0.0379(19) -0.0181(16) 0.0078(16) 0.0100(18)
C145 0.0311(17) 0.057(3) 0.0280(16) -0.0031(15) 0.0113(14) 0.0103(16)
C146 0.0337(17) 0.049(3) 0.0274(16) 0.0024(14) 0.0086(13) 0.0089(16)
C147 0.0360(17) 0.035(2) 0.0301(16) 0.0077(13) 0.0045(13) 0.0125(15)
C148 0.0349(17) 0.046(2) 0.0310(16) 0.0103(14) 0.0041(14) 0.0216(16)
C149 0.0264(16) 0.061(3) 0.0317(17) 0.0017(16) -0.0048(14) 0.0083(16)
C150 0.0292(16) 0.062(3) 0.0291(17) -0.0111(16) -0.0058(14) 0.0034(17)
C151 0.0397(19) 0.068(3) 0.0221(15) -0.0130(16) -0.0022(14) 0.0069(19)
C152 0.047(2) 0.058(3) 0.0250(16) -0.0150(16) 0.0008(15) 0.0040(19)
C153 0.046(2) 0.059(3) 0.0263(16) -0.0147(16) 0.0032(15) 0.0131(19)
C154 0.0385(18) 0.054(3) 0.0267(16) -0.0059(15) 0.0098(14) 0.0082(17)
C155 0.0361(17) 0.053(3) 0.0225(15) 0.0085(14) 0.0062(13) 0.0090(16)
C156 0.0376(18) 0.045(3) 0.0271(16) 0.0088(14) 0.0027(14) 0.0114(16)
C157 0.0365(18) 0.056(3) 0.0281(16) 0.0105(15) 0.0003(14) 0.0196(18)
C158 0.0334(17) 0.068(3) 0.0244(16) 0.0045(16) -0.0037(14) 0.0155(18)
C159 0.0379(18) 0.063(3) 0.0200(15) 0.0002(15) 0.0041(13) 0.0107(18)
C160 0.0362(18) 0.068(3) 0.0200(15) 0.0004(15) 0.0002(13) 0.0100(18)
N21 0.067(2) 0.043(3) 0.059(2) 0.0196(18) 0.0117(19) 0.0176(19)
N22 0.067(2) 0.047(3) 0.076(3) 0.0123(19) 0.009(2) 0.030(2)
C21N 0.048(2) 0.040(3) 0.0396(19) 0.0105(16) 0.0061(16) 0.0160(18)
C22N 0.049(2) 0.032(2) 0.055(2) 0.0047(16) 0.0028(18) 0.0177(18)
C201 0.0431(19) 0.034(2) 0.0354(17) 0.0025(14) 0.0017(15) 0.0168(16)
C202 0.0413(18) 0.031(2) 0.0402(18) 0.0010(14) 0.0011(15) 0.0157(16)
C203 0.0333(16) 0.024(2) 0.0391(17) 0.0075(13) 0.0044(14) 0.0061(14)
C204 0.0472(19) 0.036(2) 0.0256(15) 0.0079(13) 0.0067(14) 0.0167(17)
C205 0.0419(18) 0.024(2) 0.0385(17) -0.0025(13) 0.0069(15) 0.0173(15)
C206 0.0325(16) 0.033(2) 0.0384(17) 0.0006(14) -0.0031(14) 0.0176(15)
C207 0.0321(16) 0.034(2) 0.0394(18) 0.0093(14) 0.0114(14) 0.0077(15)
C208 0.0320(16) 0.027(2) 0.0344(16) -0.0026(13) -0.0003(13) 0.0052(14)
C209 0.0384(17) 0.036(2) 0.0349(17) 0.0081(14) 0.0143(14) 0.0131(15)
C210 0.0468(19) 0.041(2) 0.0207(14) 0.0016(13) -0.0021(13) 0.0182(17)
C211 0.0394(18) 0.031(2) 0.0463(19) -0.0004(14) 0.0120(16) 0.0204(16)
C212 0.0458(19) 0.024(2) 0.0338(16) -0.0062(13) 0.0031(15) 0.0120(15)
C213 0.0306(16) 0.041(2) 0.0466(19) -0.0013(15) 0.0057(15) 0.0232(16)
C214 0.0398(18) 0.044(3) 0.0369(18) 0.0024(15) -0.0093(15) 0.0228(17)
C215 0.0243(14) 0.036(2) 0.0402(18) 0.0040(14) 0.0076(13) 0.0065(14)
C216 0.0355(17) 0.032(2) 0.0311(16) -0.0008(13) -0.0044(13) 0.0050(15)
C217 0.054(2) 0.029(2) 0.0284(16) -0.0087(13) 0.0016(15) 0.0130(16)
C218 0.0446(19) 0.034(2) 0.0435(19) -0.0028(15) 0.0207(16) 0.0174(16)
C219 0.0249(15) 0.044(3) 0.055(2) -0.0016(17) 0.0054(16) 0.0169(16)
C220 0.0313(16) 0.042(2) 0.0399(19) -0.0028(15) -0.0126(15) 0.0128(16)
C221 0.047(2) 0.046(2) 0.0201(14) -0.0028(13) -0.0015(14) 0.0185(17)
C222 0.0424(18) 0.043(2) 0.0283(16) 0.0044(14) 0.0120(14) 0.0190(17)
C223 0.0243(14) 0.036(2) 0.0388(18) 0.0053(14) -0.0037(13) 0.0025(14)
C224 0.0409(18) 0.033(2) 0.0265(15) -0.0062(13) -0.0046(14) 0.0069(15)
C225 0.048(2) 0.036(2) 0.0298(16) -0.0068(14) 0.0127(15) 0.0143(16)
C226 0.0359(18) 0.047(3) 0.047(2) 0.0013(16) 0.0225(16) 0.0161(17)
C227 0.0247(15) 0.043(3) 0.059(2) -0.0028(17) 0.0165(16) 0.0102(15)
C228 0.0216(14) 0.042(2) 0.048(2) -0.0055(16) -0.0037(14) 0.0100(14)
C229 0.0407(19) 0.046(3) 0.0285(16) -0.0087(15) -0.0100(14) 0.0125(17)
C230 0.049(2) 0.048(3) 0.0227(15) -0.0024(14) 0.0091(14) 0.0198(18)
C231 0.0340(16) 0.038(2) 0.0374(17) 0.0014(14) 0.0156(14) 0.0178(15)
C232 0.0227(14) 0.037(2) 0.0424(18) 0.0041(14) 0.0079(13) 0.0114(14)
C233 0.0236(14) 0.039(2) 0.0383(17) 0.0023(14) -0.0063(13) 0.0114(14)
C234 0.0450(19) 0.039(2) 0.0219(14) 0.0015(13) -0.0050(13) 0.0096(16)
C235 0.053(2) 0.046(3) 0.0253(16) -0.0022(14) 0.0146(15) 0.0138(18)
C236 0.045(2) 0.045(3) 0.0390(18) 0.0041(16) 0.0250(16) 0.0129(18)
C237 0.0230(15) 0.042(3) 0.061(2) -0.0013(17) 0.0148(16) 0.0050(15)
C238 0.0221(15) 0.042(3) 0.057(2) -0.0061(17) -0.0025(15) 0.0021(15)
C239 0.0392(18) 0.041(2) 0.0337(17) -0.0155(15) -0.0090(15) 0.0072(16)
C240 0.047(2) 0.036(2) 0.0305(16) -0.0086(14) 0.0088(15) 0.0169(17)
C241 0.0371(17) 0.036(2) 0.0375(17) -0.0038(14) 0.0132(15) 0.0173(15)
C242 0.0241(14) 0.042(2) 0.0400(18) 0.0039(15) 0.0024(13) 0.0147(14)
C243 0.0302(15) 0.041(2) 0.0314(16) 0.0066(14) -0.0048(13) 0.0117(15)
C244 0.053(2) 0.045(3) 0.0230(15) 0.0033(14) 0.0056(15) 0.0130(18)
C245 0.043(2) 0.038(3) 0.049(2) 0.0069(16) 0.0217(17) 0.0062(17)
C246 0.0347(17) 0.036(2) 0.054(2) 0.0054(16) 0.0195(17) 0.0027(16)
C247 0.0330(17) 0.035(2) 0.049(2) -0.0101(16) -0.0080(16) 0.0009(15)
C248 0.052(2) 0.032(2) 0.0375(18) -0.0148(15) -0.0002(16) 0.0141(17)
C249 0.0377(17) 0.032(2) 0.0414(18) 0.0011(14) 0.0109(15) 0.0196(15)
C250 0.0291(15) 0.031(2) 0.0473(19) 0.0052(14) 0.0049(14) 0.0158(14)
C251 0.0365(17) 0.028(2) 0.0427(18) 0.0083(14) 0.0045(15) 0.0159(15)
C252 0.0403(18) 0.038(2) 0.0309(16) 0.0097(14) 0.0005(14) 0.0166(16)
C253 0.049(2) 0.040(2) 0.0285(16) 0.0118(14) 0.0089(15) 0.0136(17)
C254 0.049(2) 0.035(2) 0.0381(18) 0.0089(15) 0.0148(16) 0.0112(17)
C255 0.0326(17) 0.026(2) 0.060(2) 0.0034(16) 0.0112(16) 0.0017(15)
C256 0.0351(17) 0.023(2) 0.051(2) -0.0057(15) 0.0028(16) 0.0040(14)
C257 0.0425(19) 0.025(2) 0.0418(18) -0.0079(14) 0.0066(15) 0.0093(15)
C258 0.0433(19) 0.024(2) 0.0449(19) -0.0026(14) 0.0081(16) 0.0186(15)
C259 0.0446(19) 0.027(2) 0.048(2) 0.0113(15) 0.0100(16) 0.0091(16)
C260 0.0400(18) 0.026(2) 0.0446(19) 0.0060(14) 0.0089(15) 0.0152(15)
Co 0.02345(18) 0.0229(2) 0.01990(18) 0.00154(14) 0.00469(15) 0.00992(16)
N1 0.0224(11) 0.0208(15) 0.0222(11) 0.0018(9) 0.0054(9) 0.0061(10)
N2 0.0210(11) 0.0253(15) 0.0231(11) 0.0002(9) 0.0046(9) 0.0102(10)
N3 0.0225(11) 0.0253(15) 0.0199(11) 0.0005(9) 0.0036(9) 0.0086(10)
N4 0.0259(12) 0.0238(16) 0.0257(12) 0.0019(10) 0.0061(10) 0.0097(10)
C1 0.0220(13) 0.032(2) 0.0185(13) -0.0025(11) 0.0041(11) 0.0090(12)
C2 0.0231(13) 0.0233(18) 0.0247(13) -0.0004(11) 0.0040(11) 0.0101(12)
C3 0.0239(13) 0.0245(18) 0.0232(13) 0.0033(11) 0.0050(11) 0.0087(12)
C4 0.0240(13) 0.0275(18) 0.0189(12) 0.0034(11) 0.0058(11) 0.0088(12)
C5 0.0244(13) 0.0263(18) 0.0223(13) -0.0024(11) 0.0043(11) 0.0100(12)
C6 0.0225(13) 0.0240(18) 0.0297(14) 0.0011(11) 0.0042(12) 0.0105(12)
C7 0.0337(16) 0.0280(19) 0.0262(14) 0.0062(12) 0.0067(13) 0.0130(14)
C8 0.0292(14) 0.0295(19) 0.0222(13) 0.0051(11) 0.0062(12) 0.0104(13)
C9 0.0244(13) 0.0222(18) 0.0269(14) 0.0025(11) 0.0042(11) 0.0094(12)
C10 0.0250(14) 0.0287(19) 0.0235(14) -0.0010(11) 0.0049(11) 0.0096(12)
C11 0.0270(14) 0.0267(19) 0.0297(15) 0.0049(12) 0.0053(12) 0.0105(13)
C12 0.0280(14) 0.0285(19) 0.0225(13) 0.0024(11) 0.0057(12) 0.0072(13)
C13 0.0308(15) 0.029(2) 0.0270(15) 0.0021(12) 0.0086(12) 0.0128(13)
C14 0.0345(16) 0.0274(19) 0.0276(15) 0.0023(12) 0.0091(13) 0.0148(14)
C15 0.0338(16) 0.033(2) 0.0290(15) 0.0082(13) 0.0101(13) 0.0142(14)
C16 0.0354(16) 0.034(2) 0.0251(15) 0.0070(12) 0.0085(13) 0.0162(14)
C17 0.0331(16) 0.032(2) 0.0258(14) -0.0008(12) 0.0073(13) 0.0155(14)
C18 0.0314(15) 0.029(2) 0.0325(16) 0.0024(13) 0.0076(13) 0.0152(14)
C19 0.051(2) 0.040(2) 0.0302(16) 0.0107(14) 0.0138(15) 0.0229(18)
C20 0.054(2) 0.042(3) 0.0273(16) 0.0115(14) 0.0157(16) 0.0237(18)
C21 0.0405(17) 0.034(2) 0.0271(15) 0.0062(12) 0.0127(13) 0.0214(15)
C22 0.0379(17) 0.033(2) 0.0247(14) 0.0025(12) 0.0082(13) 0.0180(15)
C24 0.0363(16) 0.028(2) 0.0262(15) 0.0031(12) 0.0084(13) 0.0109(14)
C25 0.058(2) 0.033(3) 0.050(2) 0.0103(17) 0.0050(19) 0.0108(19)
C26 0.096(4) 0.036(3) 0.056(3) 0.012(2) 0.009(3) 0.017(3)
C27 0.093(4) 0.066(4) 0.048(2) 0.017(2) 0.024(2) 0.060(3)
C28 0.057(2) 0.067(4) 0.054(2) 0.030(2) 0.028(2) 0.045(3)
C29 0.041(2) 0.055(3) 0.050(2) 0.0159(18) 0.0108(17) 0.027(2)
C30 0.0419(19) 0.045(3) 0.0424(19) 0.0138(16) 0.0205(17) 0.0195(18)
C31 0.061(3) 0.064(3) 0.055(2) 0.025(2) 0.036(2) 0.035(2)
C32 0.091(4) 0.068(4) 0.045(2) 0.017(2) 0.041(3) 0.052(3)
C33 0.089(4) 0.059(3) 0.0295(19) -0.0041(18) 0.012(2) 0.033(3)
C34 0.053(2) 0.049(3) 0.0291(17) -0.0026(15) 0.0094(16) 0.018(2)
C23A 0.027(3) 0.033(5) 0.026(4) 0.003(3) 0.002(3) 0.018(3)
C35A 0.033(4) 0.030(4) 0.043(4) 0.003(3) 0.005(3) 0.010(3)
C36A 0.050(5) 0.026(4) 0.043(4) 0.009(3) 0.007(3) 0.010(3)
C37A 0.052(5) 0.039(5) 0.055(5) 0.015(4) 0.014(4) 0.027(4)
C38A 0.037(4) 0.049(6) 0.085(7) 0.024(5) 0.019(4) 0.025(4)
C39A 0.034(4) 0.047(5) 0.052(6) 0.021(4) 0.007(4) 0.020(3)
C23B 0.055(6) 0.032(6) 0.029(5) 0.007(4) 0.018(4) 0.021(5)
C35B 0.057(6) 0.057(7) 0.054(7) 0.020(5) 0.009(5) 0.034(5)
C36B 0.074(7) 0.071(8) 0.080(8) 0.029(6) 0.023(6) 0.040(6)
C37B 0.076(8) 0.056(7) 0.058(6) 0.009(5) 0.031(6) 0.033(6)
C38B 0.083(9) 0.047(7) 0.077(7) 0.007(5) 0.021(7) 0.023(6)
C39B 0.064(7) 0.044(7) 0.055(6) 0.010(5) 0.019(6) 0.020(5)
C40 0.0375(17) 0.039(2) 0.0278(16) 0.0047(13) 0.0118(14) 0.0110(15)
C41 0.048(2) 0.046(3) 0.041(2) 0.0081(16) 0.0224(18) 0.0129(19)
C42 0.062(2) 0.042(3) 0.0336(18) 0.0060(15) 0.0220(17) 0.017(2)
C43 0.057(2) 0.045(3) 0.0287(17) 0.0049(15) 0.0116(16) 0.0208(19)
C44 0.045(2) 0.044(2) 0.0241(15) 0.0033(14) 0.0072(14) 0.0190(17)
Cr1 0.0309(4) 0.0449(6) 0.0299(4) -0.0096(3) -0.0015(3) 0.0138(4)
C45 0.0344(18) 0.051(3) 0.049(2) -0.0107(18) 0.0044(17) 0.0134(18)
C46 0.0341(18) 0.054(3) 0.042(2) -0.0067(18) 0.0023(16) 0.0124(18)
C47 0.0383(19) 0.051(3) 0.0372(19) -0.0080(17) -0.0029(16) 0.0117(18)
C48 0.045(2) 0.063(3) 0.0348(19) -0.0050(18) -0.0051(17) 0.018(2)
C49 0.041(2) 0.051(3) 0.052(2) -0.0004(19) -0.0045(18) 0.0152(19)
C50 0.045(2) 0.064(3) 0.047(2) -0.016(2) 0.0004(18) 0.029(2)
Cr2 0.0244(2) 0.0290(3) 0.0282(2) -0.00322(19) 0.00185(19) 0.0088(2)
C51 0.0274(15) 0.034(2) 0.0457(19) -0.0043(15) 0.0015(14) 0.0147(15)
C52 0.0312(16) 0.035(2) 0.0334(17) -0.0016(14) -0.0023(13) 0.0119(14)
C53 0.0312(16) 0.032(2) 0.0291(15) -0.0048(13) 0.0006(13) 0.0093(14)
C54 0.0337(16) 0.029(2) 0.0362(17) -0.0033(13) 0.0012(14) 0.0089(14)
C55 0.0375(18) 0.034(2) 0.0354(17) 0.0039(14) 0.0102(14) 0.0051(15)
C56 0.0324(17) 0.041(2) 0.0381(18) -0.0054(15) 0.0099(15) 0.0072(15)
C57 0.0287(17) 0.054(3) 0.075(3) -0.026(2) -0.0065(19) 0.0231(18)
C58 0.042(2) 0.043(3) 0.052(2) -0.0048(18) -0.0144(18) 0.0188(18)
C59 0.0352(17) 0.032(2) 0.0389(18) -0.0050(15) -0.0068(15) 0.0097(15)
C60 0.0300(16) 0.033(2) 0.0414(18) 0.0015(14) 0.0044(14) 0.0029(14)
C61 0.0304(17) 0.049(3) 0.046(2) -0.0003(17) 0.0120(16) 0.0002(16)
C62 0.0283(17) 0.068(3) 0.051(2) -0.018(2) 0.0098(17) 0.0100(18)
Cl1 0.0546(7) 0.0537(9) 0.1262(13) -0.0180(8) 0.0135(8) 0.0099(6)
Cl2 0.0526(6) 0.0908(12) 0.0953(10) -0.0360(8) 0.0061(7) 0.0200(7)
C63 0.032(2) 0.062(4) 0.113(5) -0.030(3) 0.007(3) 0.009(2)
C64 0.034(2) 0.078(5) 0.100(4) 0.005(3) 0.001(3) -0.005(2)
C65 0.036(2) 0.095(5) 0.084(4) -0.059(4) 0.012(2) 0.000(2)
C66 0.056(3) 0.074(4) 0.090(4) -0.038(3) -0.004(3) 0.023(3)
C67 0.042(2) 0.073(4) 0.100(4) -0.017(3) 0.000(3) 0.019(2)
C68 0.034(2) 0.074(4) 0.085(4) -0.039(3) 0.004(2) 0.005(2)
Cl3A 0.0757(17) 0.075(2) 0.0579(15) 0.0166(14) 0.0152(14) 0.0476(17)
Cl4A 0.0598(12) 0.0459(15) 0.0367(11) 0.0091(9) 0.0125(9) 0.0136(11)
C69A 0.068(5) 0.035(4) 0.030(3) 0.017(3) 0.023(3) 0.023(4)
C70A 0.073(6) 0.049(5) 0.027(4) 0.005(3) 0.010(4) 0.029(5)
C71A 0.062(5) 0.033(4) 0.028(3) 0.003(3) 0.015(3) 0.019(4)
C72A 0.061(5) 0.045(5) 0.052(4) 0.020(3) 0.017(4) 0.027(4)
C73A 0.063(5) 0.040(5) 0.034(4) 0.017(3) 0.008(4) 0.025(4)
C74A 0.047(4) 0.033(4) 0.025(3) 0.014(3) 0.016(3) 0.013(3)
Cl3B 0.147(5) 0.099(5) 0.053(2) 0.019(2) 0.035(3) 0.046(4)
Cl4B 0.241(9) 0.087(4) 0.063(3) 0.040(3) 0.057(4) 0.095(5)
C69B 0.095(10) 0.100(11) 0.078(9) 0.023(7) 0.049(7) 0.014(8)
C70B 0.070(9) 0.126(11) 0.057(8) 0.047(7) 0.032(6) 0.013(8)
C71B 0.102(13) 0.110(14) 0.081(12) 0.006(9) 0.023(8) 0.044(11)
C72B 0.078(12) 0.104(14) 0.150(16) 0.033(11) 0.011(10) 0.038(10)
C73B 0.132(14) 0.109(14) 0.116(14) 0.025(10) 0.061(9) 0.058(11)
C74B 0.113(12) 0.135(13) 0.078(10) 0.028(8) 0.056(8) 0.041(10)
Cl5 0.0707(10) 0.1172(18) 0.0705(10) 0.0621(11) 0.0241(8) 0.0319(11)
Cl6 0.1331(19) 0.162(3) 0.0711(11) -0.0533(14) -0.0430(12) 0.1006(19)
C75 0.045(3) 0.069(4) 0.038(2) 0.012(2) 0.003(2) 0.017(3)
C76 0.063(3) 0.040(3) 0.055(3) 0.002(2) 0.002(3) 0.002(3)
C77 0.087(5) 0.077(5) 0.049(3) 0.012(3) 0.007(3) 0.018(4)
C78 0.087(5) 0.075(5) 0.080(4) 0.034(4) -0.008(4) -0.001(4)
C79 0.081(4) 0.041(4) 0.094(4) -0.009(3) -0.007(4) 0.020(3)
C80 0.051(3) 0.064(4) 0.056(3) -0.011(2) -0.006(3) 0.023(3)
Cr3 0.0575(10) 0.0842(16) 0.0602(10) 0.0075(9) 0.0157(8) 0.0134(10)
C81 0.096(7) 0.082(6) 0.098(7) 0.034(5) 0.034(6) 0.021(5)
C82 0.073(5) 0.070(6) 0.093(6) 0.009(5) 0.014(5) -0.001(4)
C83 0.063(4) 0.096(8) 0.085(6) 0.021(5) 0.019(4) 0.023(5)
C84 0.096(8) 0.080(7) 0.107(7) 0.014(5) 0.047(6) 0.034(6)
C85 0.096(8) 0.121(8) 0.086(6) -0.015(6) 0.035(5) 0.033(7)
C86 0.084(7) 0.142(10) 0.068(5) 0.028(5) 0.028(5) 0.028(7)
C87 0.119(9) 0.082(6) 0.160(10) -0.004(6) 0.082(8) -0.014(6)
C88 0.090(6) 0.161(9) 0.142(8) -0.055(8) 0.045(6) -0.036(6)
C89 0.066(4) 0.248(13) 0.090(7) 0.001(8) 0.017(5) 0.037(7)
C90 0.099(8) 0.146(10) 0.160(9) 0.023(8) 0.058(7) 0.063(8)
C91 0.077(6) 0.082(7) 0.090(6) -0.033(5) 0.039(5) -0.001(5)
C92 0.085(7) 0.121(9) 0.093(5) 0.020(5) 0.048(5) 0.004(6)
Cl7 0.162(5) 0.044(3) 0.083(3) 0.0311(19) 0.059(3) 0.029(3)
Cl8 0.090(3) 0.102(4) 0.096(3) 0.000(3) 0.014(3) 0.042(3)
C93 0.112(10) 0.041(8) 0.054(7) 0.034(6) 0.035(7) 0.040(8)
C94 0.058(7) 0.067(9) 0.068(9) 0.004(6) 0.016(6) 0.018(6)
C95 0.087(10) 0.091(12) 0.092(11) -0.008(8) 0.064(9) 0.005(8)
C96 0.085(9) 0.126(13) 0.030(6) 0.050(8) 0.014(6) 0.005(9)
C97 0.136(12) 0.068(11) 0.093(11) 0.045(8) 0.044(9) 0.054(9)
C98 0.033(6) 0.097(11) 0.103(11) 0.046(8) 0.010(6) 0.041(7)

loop_
_atom_type_symbol
_atom_type_description
_atom_type_scat_dispersion_real
_atom_type_scat_dispersion_imag
_atom_type_scat_source
C C 0.0033 0.0016 'International Tables Vol C Tables 4.2.6.8 and 6.1.1.4'
H H 0.0000 0.0000 'International Tables Vol C Tables 4.2.6.8 and 6.1.1.4'
N N 0.0061 0.0033 'International Tables Vol C Tables 4.2.6.8 and 6.1.1.4'
Cl Cl 0.1484 0.1585 'International Tables Vol C Tables 4.2.6.8 and 6.1.1.4'
Co Co 0.3494 0.9721 'International Tables Vol C Tables 4.2.6.8 and 6.1.1.4'
Cr Cr 0.3209 0.6236 'International Tables Vol C Tables 4.2.6.8 and 6.1.1.4'

loop_
_geom_angle_atom_site_label_1
_geom_angle_atom_site_label_2
_geom_angle_atom_site_label_3
_geom_angle
_geom_angle_site_symmetry_1
_geom_angle_site_symmetry_3
N11 C11N C101 175.6(4) . .
N12 C12N C102 178.5(4) . .
C11N C101 C103 107.9(3) . .
C11N C101 C104 108.4(3) . .
C103 C101 C104 100.5(3) . .
C11N C101 C102 111.3(3) . .
C103 C101 C102 114.4(3) . .
C104 C101 C102 113.7(3) . .
C12N C102 C105 109.1(3) . .
C12N C102 C106 108.4(3) . .
C105 C102 C106 100.1(3) . .
C12N C102 C101 109.7(3) . .
C105 C102 C101 114.2(3) . .
C106 C102 C101 114.8(3) . .
C108 C103 C107 120.9(3) . .
C108 C103 C101 123.8(3) . .
C107 C103 C101 108.8(3) . .
C110 C104 C109 120.1(3) . .
C110 C104 C101 123.7(3) . .
C109 C104 C101 109.3(3) . .
C112 C105 C111 119.8(3) . .
C112 C105 C102 124.1(3) . .
C111 C105 C102 108.9(3) . .
C114 C106 C113 121.1(3) . .
C114 C106 C102 123.7(3) . .
C113 C106 C102 109.6(3) . .
C115 C107 C103 120.0(4) . .
C115 C107 C109 120.3(3) . .
C103 C107 C109 109.5(3) . .
C103 C108 C116 119.9(3) . .
C103 C108 C112 121.5(3) . .
C116 C108 C112 106.9(3) . .
C122 C109 C104 121.1(4) . .
C122 C109 C107 120.2(3) . .
C104 C109 C107 108.5(3) . .
C104 C110 C121 119.6(3) . .
C104 C110 C114 121.8(3) . .
C121 C110 C114 107.9(3) . .
C118 C111 C105 120.9(3) . .
C118 C111 C113 120.1(3) . .
C105 C111 C113 109.4(3) . .
C105 C112 C117 120.0(4) . .
C105 C112 C108 119.9(3) . .
C117 C112 C108 107.9(3) . .
C106 C113 C119 122.3(3) . .
C106 C113 C111 108.9(3) . .
C119 C113 C111 120.8(3) . .
C106 C114 C120 118.9(3) . .
C106 C114 C110 119.9(3) . .
C120 C114 C110 106.6(3) . .
C107 C115 C123 119.4(3) . .
C107 C115 C132 119.4(4) . .
C123 C115 C132 108.4(3) . .
C123 C116 C124 120.4(4) . .
C123 C116 C108 119.5(4) . .
C124 C116 C108 108.6(3) . .
C125 C117 C112 120.6(3) . .
C125 C117 C124 120.0(4) . .
C112 C117 C124 108.1(3) . .
C111 C118 C125 118.3(3) . .
C111 C118 C126 119.7(3) . .
C125 C118 C126 107.7(3) . .
C113 C119 C127 116.4(3) . .
C113 C119 C128 114.6(3) . .
C127 C119 C128 105.1(3) . .
C113 C119 Co 108.56(19) . .
C127 C119 Co 102.6(2) . .
C128 C119 Co 108.7(2) . .
C128 C120 C129 119.9(3) . .
C128 C120 C114 120.2(3) . .
C129 C120 C114 109.1(3) . .
C130 C121 C129 120.9(3) . .
C130 C121 C110 119.7(3) . .
C129 C121 C110 108.5(3) . .
C109 C122 C130 119.1(3) . .
C109 C122 C131 119.6(4) . .
C130 C122 C131 107.7(3) . .
C116 C123 C115 120.2(3) . .
C116 C123 C133 119.4(4) . .
C115 C123 C133 108.3(4) . .
C134 C124 C116 120.3(4) . .
C134 C124 C117 119.8(4) . .
C116 C124 C117 108.6(3) . .
C117 C125 C118 120.2(3) . .
C117 C125 C135 120.9(3) . .
C118 C125 C135 107.4(4) . .
C127 C126 C136 119.6(3) . .
C127 C126 C118 119.8(3) . .
C136 C126 C118 108.7(3) . .
C126 C127 C137 120.0(3) . .
C126 C127 C119 122.0(3) . .
C137 C127 C119 109.4(3) . .
C120 C128 C138 119.5(3) . .
C120 C128 C119 122.0(3) . .
C138 C128 C119 109.1(3) . .
C139 C129 C121 120.4(3) . .
C139 C129 C120 120.8(3) . .
C121 C129 C120 107.8(3) . .
C121 C130 C122 120.3(3) . .
C121 C130 C140 118.3(3) . .
C122 C130 C140 109.0(3) . .
C132 C131 C141 119.8(4) . .
C132 C131 C122 120.5(3) . .
C141 C131 C122 108.5(4) . .
C131 C132 C142 120.6(4) . .
C131 C132 C115 120.0(3) . .
C142 C132 C115 107.2(4) . .
C143 C133 C142 120.4(4) . .
C143 C133 C123 120.3(4) . .
C142 C133 C123 107.5(4) . .
C124 C134 C144 119.6(4) . .
C124 C134 C143 118.5(4) . .
C144 C134 C143 108.1(4) . .
C144 C135 C136 120.4(4) . .
C144 C135 C125 118.5(4) . .
C136 C135 C125 109.1(3) . .
C145 C136 C135 120.5(3) . .
C145 C136 C126 120.5(4) . .
C135 C136 C126 107.2(3) . .
C146 C137 C127 120.9(4) . .
C146 C137 C138 120.6(3) . .
C127 C137 C138 107.9(3) . .
C147 C138 C128 120.3(3) . .
C147 C138 C137 120.1(3) . .
C128 C138 C137 107.8(3) . .
C129 C139 C147 119.6(3) . .
C129 C139 C148 119.1(4) . .
C147 C139 C148 108.2(3) . .
C148 C140 C141 120.5(3) . .
C148 C140 C130 120.7(3) . .
C141 C140 C130 106.7(3) . .
C149 C141 C131 120.1(4) . .
C149 C141 C140 119.5(4) . .
C131 C141 C140 108.1(3) . .
C150 C142 C132 119.7(4) . .
C150 C142 C133 119.6(4) . .
C132 C142 C133 108.6(4) . .
C133 C143 C134 121.1(4) . .
C133 C143 C152 120.1(4) . .
C134 C143 C152 107.7(4) . .
C135 C144 C134 121.2(4) . .
C135 C144 C153 118.8(4) . .
C134 C144 C153 109.1(4) . .
C136 C145 C146 119.8(3) . .
C136 C145 C154 119.7(4) . .
C146 C145 C154 107.7(3) . .
C137 C146 C145 119.1(3) . .
C137 C146 C155 119.3(3) . .
C145 C146 C155 108.6(3) . .
C138 C147 C139 119.9(3) . .
C138 C147 C156 118.9(3) . .
C139 C147 C156 108.6(3) . .
C140 C148 C157 119.8(4) . .
C140 C148 C139 120.6(3) . .
C157 C148 C139 108.0(3) . .
C141 C149 C150 120.2(4) . .
C141 C149 C158 120.0(4) . .
C150 C149 C158 108.0(4) . .
C142 C150 C149 119.6(4) . .
C142 C150 C151 119.9(4) . .
C149 C150 C151 108.4(4) . .
C152 C151 C160 120.1(4) . .
C152 C151 C150 120.2(4) . .
C160 C151 C150 107.6(4) . .
C151 C152 C153 120.3(4) . .
C151 C152 C143 119.8(4) . .
C153 C152 C143 107.6(4) . .
C154 C153 C152 119.9(4) . .
C154 C153 C144 120.5(3) . .
C152 C153 C144 107.4(4) . .
C153 C154 C159 119.6(4) . .
C153 C154 C145 120.1(4) . .
C159 C154 C145 108.1(4) . .
C156 C155 C159 120.3(3) . .
C156 C155 C146 120.6(3) . .
C159 C155 C146 107.3(4) . .
C155 C156 C147 120.4(3) . .
C155 C156 C157 120.2(4) . .
C147 C156 C157 107.1(3) . .
C158 C157 C148 120.7(4) . .
C158 C157 C156 119.1(3) . .
C148 C157 C156 108.2(3) . .
C157 C158 C160 120.8(3) . .
C157 C158 C149 119.5(3) . .
C160 C158 C149 107.6(4) . .
C160 C159 C154 120.5(4) . .
C160 C159 C155 120.0(4) . .
C154 C159 C155 108.3(3) . .
C159 C160 C151 119.6(4) . .
C159 C160 C158 119.6(4) . .
C151 C160 C158 108.4(4) . .
N21 C21N C201 177.2(5) . .
N22 C22N C202 176.9(5) . .
C21N C201 C203 107.4(3) . .
C21N C201 C204 108.4(3) . .
C203 C201 C204 100.5(3) . .
C21N C201 C202 111.5(3) . .
C203 C201 C202 114.2(3) . .
C204 C201 C202 114.1(3) . .
C22N C202 C206 108.4(3) . .
C22N C202 C205 108.1(3) . .
C206 C202 C205 100.9(3) . .
C22N C202 C201 109.4(3) . .
C206 C202 C201 114.6(3) . .
C205 C202 C201 114.9(3) . .
C208 C203 C207 120.2(3) . .
C208 C203 C201 123.5(3) . .
C207 C203 C201 108.8(3) . .
C210 C204 C209 121.2(4) . .
C210 C204 C201 123.4(3) . .
C209 C204 C201 109.0(3) . .
C212 C205 C211 120.7(4) . .
C212 C205 C202 123.4(4) . .
C211 C205 C202 108.7(3) . .
C214 C206 C213 120.2(4) . .
C214 C206 C202 123.7(4) . .
C213 C206 C202 109.3(3) . .
C215 C207 C209 120.2(4) . .
C215 C207 C203 119.9(3) . .
C209 C207 C203 109.1(3) . .
C203 C208 C216 120.4(3) . .
C203 C208 C212 121.7(3) . .
C216 C208 C212 106.8(3) . .
C222 C209 C204 119.5(4) . .
C222 C209 C207 120.2(3) . .
C204 C209 C207 109.4(3) . .
C204 C210 C221 119.9(3) . .
C204 C210 C214 121.6(3) . .
C221 C210 C214 107.3(4) . .
C218 C211 C205 120.2(3) . .
C218 C211 C213 119.3(4) . .
C205 C211 C213 109.6(3) . .
C205 C212 C217 120.1(4) . .
C205 C212 C208 120.6(3) . .
C217 C212 C208 107.3(3) . .
C219 C213 C211 120.6(4) . .
C219 C213 C206 120.0(3) . .
C211 C213 C206 108.6(3) . .
C206 C214 C220 119.8(4) . .
C206 C214 C210 120.5(4) . .
C220 C214 C210 107.5(3) . .
C207 C215 C223 120.0(3) . .
C207 C215 C232 120.5(3) . .
C223 C215 C232 108.0(3) . .
C223 C216 C224 120.9(4) . .
C223 C216 C208 119.6(3) . .
C224 C216 C208 109.3(3) . .
C225 C217 C212 119.5(3) . .
C225 C217 C224 120.3(4) . .
C212 C217 C224 108.5(3) . .
C211 C218 C225 118.3(4) . .
C211 C218 C226 120.3(4) . .
C225 C218 C226 108.9(3) . .
C213 C219 C228 119.9(4) . .
C213 C219 C227 119.7(4) . .
C228 C219 C227 108.2(4) . .
C228 C220 C214 120.3(3) . .
C228 C220 C229 119.8(4) . .
C214 C220 C229 108.5(4) . .
C230 C221 C229 120.2(4) . .
C230 C221 C210 119.5(4) . .
C229 C221 C210 108.9(3) . .
C209 C222 C230 120.1(3) . .
C209 C222 C231 120.1(3) . .
C230 C222 C231 107.0(3) . .
C216 C223 C215 119.8(3) . .
C216 C223 C233 119.4(3) . .
C215 C223 C233 107.9(3) . .
C234 C224 C216 120.4(3) . .
C234 C224 C217 119.5(4) . .
C216 C224 C217 108.2(3) . .
C217 C225 C218 121.1(4) . .
C217 C225 C235 119.7(3) . .
C218 C225 C235 107.4(4) . .
C227 C226 C218 120.2(4) . .
C227 C226 C236 119.4(4) . .
C218 C226 C236 108.6(3) . .
C226 C227 C219 119.8(4) . .
C226 C227 C237 120.3(4) . .
C219 C227 C237 108.5(4) . .
C220 C228 C219 119.7(4) . .
C220 C228 C238 119.5(3) . .
C219 C228 C238 108.4(4) . .
C239 C229 C221 120.5(3) . .
C239 C229 C220 120.1(4) . .
C221 C229 C220 107.8(4) . .
C221 C230 C222 119.7(4) . .
C221 C230 C240 119.9(4) . .
C222 C230 C240 108.7(3) . .
C232 C231 C241 120.1(3) . .
C232 C231 C222 119.2(3) . .
C241 C231 C222 108.9(3) . .
C231 C232 C215 119.8(3) . .
C231 C232 C242 119.8(4) . .
C215 C232 C242 108.5(3) . .
C243 C233 C223 120.7(3) . .
C243 C233 C242 119.1(4) . .
C223 C233 C242 108.5(3) . .
C224 C234 C244 120.3(3) . .
C224 C234 C243 119.7(3) . .
C244 C234 C243 107.2(3) . .
C244 C235 C236 119.8(4) . .
C244 C235 C225 119.8(4) . .
C236 C235 C225 108.1(3) . .
C245 C236 C226 119.9(4) . .
C245 C236 C235 120.4(4) . .
C226 C236 C235 107.0(4) . .
C246 C237 C227 119.8(4) . .
C246 C237 C238 120.9(4) . .
C227 C237 C238 107.0(4) . .
C247 C238 C228 120.4(4) . .
C247 C238 C237 119.9(4) . .
C228 C238 C237 107.8(3) . .
C229 C239 C247 120.3(4) . .
C229 C239 C248 119.7(4) . .
C247 C239 C248 107.3(4) . .
C248 C240 C241 120.7(4) . .
C248 C240 C230 119.8(3) . .
C241 C240 C230 107.7(3) . .
C249 C241 C231 120.3(3) . .
C249 C241 C240 119.6(4) . .
C231 C241 C240 107.7(3) . .
C250 C242 C233 120.0(3) . .
C250 C242 C232 120.3(3) . .
C233 C242 C232 107.1(3) . .
C233 C243 C252 120.9(3) . .
C233 C243 C234 118.8(3) . .
C252 C243 C234 108.6(3) . .
C235 C244 C234 120.4(4) . .
C235 C244 C253 119.9(4) . .
C234 C244 C253 108.6(3) . .
C236 C245 C246 120.0(4) . .
C236 C245 C254 119.4(4) . .
C246 C245 C254 108.8(3) . .
C237 C246 C245 120.6(4) . .
C237 C246 C255 118.7(4) . .
C245 C246 C255 108.1(3) . .
C238 C247 C239 119.9(4) . .
C238 C247 C256 119.1(4) . .
C239 C247 C256 109.4(3) . .
C240 C248 C257 119.6(3) . .
C240 C248 C239 120.0(4) . .
C257 C248 C239 108.6(4) . .
C241 C249 C258 119.4(3) . .
C241 C249 C250 120.1(4) . .
C258 C249 C250 108.1(3) . .
C242 C250 C251 119.9(3) . .
C242 C250 C249 119.5(3) . .
C251 C250 C249 108.2(3) . .
C252 C251 C250 120.0(4) . .
C252 C251 C260 119.8(3) . .
C250 C251 C260 108.4(3) . .
C251 C252 C243 120.1(4) . .
C251 C252 C253 119.3(4) . .
C243 C252 C253 108.5(3) . .
C254 C253 C252 120.5(4) . .
C254 C253 C244 120.3(4) . .
C252 C253 C244 107.1(4) . .
C253 C254 C259 119.8(4) . .
C253 C254 C245 120.3(4) . .
C259 C254 C245 107.7(3) . .
C256 C255 C259 119.9(4) . .
C256 C255 C246 120.3(4) . .
C259 C255 C246 107.1(3) . .
C255 C256 C247 121.1(4) . .
C255 C256 C257 120.5(3) . .
C247 C256 C257 106.1(4) . .
C258 C257 C248 120.3(4) . .
C258 C257 C256 119.2(3) . .
C248 C257 C256 108.6(3) . .
C257 C258 C249 120.4(4) . .
C257 C258 C260 119.7(3) . .
C249 C258 C260 108.3(3) . .
C260 C259 C254 120.1(4) . .
C260 C259 C255 120.3(4) . .
C254 C259 C255 108.3(3) . .
C259 C260 C258 120.3(3) . .
C259 C260 C251 120.5(3) . .
C258 C260 C251 106.9(3) . .
N3 Co N1 176.83(10) . .
N3 Co N4 90.03(11) . .
N1 Co N4 90.14(11) . .
N3 Co N2 89.78(10) . .
N1 Co N2 89.70(10) . .
N4 Co N2 173.49(11) . .
N3 Co C119 89.16(8) . .
N1 Co C119 94.00(8) . .
N4 Co C119 90.99(8) . .
N2 Co C119 95.51(8) . .
C2 N1 C1 104.9(2) . .
C2 N1 Co 127.6(2) . .
C1 N1 Co 127.5(2) . .
C3 N2 C4 104.9(2) . .
C3 N2 Co 127.6(2) . .
C4 N2 Co 127.4(2) . .
C6 N3 C5 104.8(2) . .
C6 N3 Co 127.8(2) . .
C5 N3 Co 127.3(2) . .
C7 N4 C8 105.0(3) . .
C7 N4 Co 127.4(2) . .
C8 N4 Co 127.6(2) . .
C12 C1 N1 125.8(3) . .
C12 C1 C13 124.1(3) . .
N1 C1 C13 110.1(3) . .
N1 C2 C9 126.0(3) . .
N1 C2 C14 110.9(3) . .
C9 C2 C14 123.1(3) . .
N2 C3 C9 125.3(3) . .
N2 C3 C15 110.7(3) . .
C9 C3 C15 124.0(3) . .
N2 C4 C10 125.3(3) . .
N2 C4 C16 110.7(3) . .
C10 C4 C16 124.0(3) . .
N3 C5 C10 126.1(3) . .
N3 C5 C17 110.7(3) . .
C10 C5 C17 123.0(3) . .
N3 C6 C11 125.7(3) . .
N3 C6 C18 110.9(3) . .
C11 C6 C18 123.4(3) . .
N4 C7 C11 125.9(3) . .
N4 C7 C19 110.8(3) . .
C11 C7 C19 123.3(3) . .
N4 C8 C12 125.5(3) . .
N4 C8 C20 109.9(3) . .
C12 C8 C20 124.6(3) . .
C2 C9 C3 123.5(3) . .
C2 C9 C21 118.4(3) . .
C3 C9 C21 118.0(3) . .
C5 C10 C4 123.4(3) . .
C5 C10 C22 116.4(3) . .
C4 C10 C22 120.2(3) . .
C6 C11 C7 123.2(3) . .
C6 C11 C23B 119.0(5) . .
C7 C11 C23B 117.8(5) . .
C6 C11 C23A 115.2(4) . .
C7 C11 C23A 121.3(4) . .
C23B C11 C23A 10.2(6) . .
C1 C12 C8 123.4(3) . .
C1 C12 C24 118.3(3) . .
C8 C12 C24 118.3(3) . .
C14 C13 C1 107.1(3) . .
C14 C13 H13 134(2) . .
C1 C13 H13 119(2) . .
C13 C14 C2 106.9(3) . .
C13 C14 H14 125(2) . .
C2 C14 H14 128(2) . .
C16 C15 C3 106.8(3) . .
C16 C15 H15 127(2) . .
C3 C15 H15 125(2) . .
C15 C16 C4 106.8(3) . .
C15 C16 H16 128(2) . .
C4 C16 H16 125(2) . .
C18 C17 C5 106.7(3) . .
C18 C17 H17 130(2) . .
C5 C17 H17 123(2) . .
C17 C18 C6 106.9(3) . .
C17 C18 H18 129(2) . .
C6 C18 H18 124(2) . .
C20 C19 C7 106.3(3) . .
C20 C19 H19 127(2) . .
C7 C19 H19 126(2) . .
C19 C20 C8 107.9(3) . .
C19 C20 H20 128(3) . .
C8 C20 H20 124(3) . .
C25 C21 C29 119.7(4) . .
C25 C21 C9 121.4(3) . .
C29 C21 C9 118.9(4) . .
C34 C22 C30 119.7(3) . .
C34 C22 C10 120.3(3) . .
C30 C22 C10 119.7(3) . .
C40 C24 C44 118.9(3) . .
C40 C24 C12 120.8(3) . .
C44 C24 C12 120.3(3) . .
C21 C25 C26 119.5(5) . .
C21 C25 H25 118(3) . .
C26 C25 H25 122(3) . .
C27 C26 C25 119.8(5) . .
C27 C26 H26 133(3) . .
C25 C26 H26 106(4) . .
C28 C27 C26 120.2(4) . .
C28 C27 H27 123(3) . .
C26 C27 H27 117(3) . .
C27 C28 C29 120.1(5) . .
C27 C28 H28 128(3) . .
C29 C28 H28 112(3) . .
C28 C29 C21 120.6(5) . .
C28 C29 H29 116(3) . .
C21 C29 H29 123(3) . .
C22 C30 C31 120.2(4) . .
C22 C30 H30 121(3) . .
C31 C30 H30 119(3) . .
C32 C31 C30 119.0(5) . .
C32 C31 H31 125(3) . .
C30 C31 H31 116(3) . .
C31 C32 C33 121.9(4) . .
C31 C32 H32 126(4) . .
C33 C32 H32 111(4) . .
C32 C33 C34 119.2(4) . .
C32 C33 H33 128(3) . .
C34 C33 H33 113(3) . .
C22 C34 C33 119.9(4) . .
C22 C34 H34 124(3) . .
C33 C34 H34 116(3) . .
C35A C23A C39A 120.0 . .
C35A C23A C11 120.6(5) . .
C39A C23A C11 119.3(5) . .
C23A C35A C36A 120.0 . .
C23A C35A H35A 120.0 . .
C36A C35A H35A 120.0 . .
C35A C36A C37A 120.0 . .
C35A C36A H36A 120.0 . .
C37A C36A H36A 120.0 . .
C38A C37A C36A 120.0 . .
C38A C37A H37A 120.0 . .
C36A C37A H37A 120.0 . .
C37A C38A C39A 120.0 . .
C37A C38A H38A 120.0 . .
C39A C38A H38A 120.0 . .
C38A C39A C23A 120.0 . .
C38A C39A H39A 120.0 . .
C23A C39A H39A 120.0 . .
C35B C23B C39B 120.0 . .
C35B C23B C11 123.2(7) . .
C39B C23B C11 116.5(7) . .
C36B C35B C23B 120.0 . .
C36B C35B H35B 120.0 . .
C23B C35B H35B 120.0 . .
C37B C36B C35B 120.0 . .
C37B C36B H36B 120.0 . .
C35B C36B H36B 120.0 . .
C36B C37B C38B 120.0 . .
C36B C37B H37B 120.0 . .
C38B C37B H37B 120.0 . .
C39B C38B C37B 120.0 . .
C39B C38B H38B 120.0 . .
C37B C38B H38B 120.0 . .
C38B C39B C23B 120.0 . .
C38B C39B H39B 120.0 . .
C23B C39B H39B 120.0 . .
C24 C40 C41 120.7(3) . .
C24 C40 H40 121(3) . .
C41 C40 H40 118(3) . .
C42 C41 C40 119.7(4) . .
C42 C41 H41 127(3) . .
C40 C41 H41 114(3) . .
C43 C42 C41 120.1(3) . .
C43 C42 H42 117(3) . .
C41 C42 H42 123(3) . .
C42 C43 C44 120.0(3) . .
C42 C43 H43 116(2) . .
C44 C43 H43 122(2) . .
C43 C44 C24 120.5(4) . .
C43 C44 H44 122(2) . .
C24 C44 H44 118(2) . .
C50 Cr1 C50 180.0(2) . 2_666
C50 Cr1 C48 69.46(17) . 2_666
C50 Cr1 C48 110.54(17) 2_666 2_666
C50 Cr1 C48 110.54(17) . .
C50 Cr1 C48 69.46(17) 2_666 .
C48 Cr1 C48 180.000(1) 2_666 .
C50 Cr1 C47 81.81(17) . 2_666
C50 Cr1 C47 98.19(17) 2_666 2_666
C48 Cr1 C47 37.91(18) 2_666 2_666
C48 Cr1 C47 142.09(18) . 2_666
C50 Cr1 C47 98.19(17) . .
C50 Cr1 C47 81.81(17) 2_666 .
C48 Cr1 C47 142.09(18) 2_666 .
C48 Cr1 C47 37.91(18) . .
C47 Cr1 C47 180.000(1) 2_666 .
C50 Cr1 C46 111.19(19) . .
C50 Cr1 C46 68.82(19) 2_666 .
C48 Cr1 C46 111.18(18) 2_666 .
C48 Cr1 C46 68.82(18) . .
C47 Cr1 C46 141.78(16) 2_666 .
C47 Cr1 C46 38.22(16) . .
C50 Cr1 C46 68.82(19) . 2_666
C50 Cr1 C46 111.18(19) 2_666 2_666
C48 Cr1 C46 68.82(18) 2_666 2_666
C48 Cr1 C46 111.18(18) . 2_666
C47 Cr1 C46 38.22(16) 2_666 2_666
C47 Cr1 C46 141.78(16) . 2_666
C46 Cr1 C46 180.0(2) . 2_666
C50 Cr1 C49 38.57(19) . 2_666
C50 Cr1 C49 141.43(19) 2_666 2_666
C48 Cr1 C49 38.73(17) 2_666 2_666
C48 Cr1 C49 141.27(17) . 2_666
C47 Cr1 C49 69.41(18) 2_666 2_666
C47 Cr1 C49 110.59(18) . 2_666
C46 Cr1 C49 97.94(19) . 2_666
C46 Cr1 C49 82.06(18) 2_666 2_666
C50 Cr1 C49 141.43(19) . .
C50 Cr1 C49 38.57(19) 2_666 .
C48 Cr1 C49 141.27(17) 2_666 .
C48 Cr1 C49 38.73(17) . .
C47 Cr1 C49 110.59(18) 2_666 .
C47 Cr1 C49 69.41(18) . .
C46 Cr1 C49 82.06(18) . .
C46 Cr1 C49 97.94(19) 2_666 .
C49 Cr1 C49 180.0(2) 2_666 .
C50 Cr1 C45 37.6(2) . .
C50 Cr1 C45 142.4(2) 2_666 .
C48 Cr1 C45 82.03(17) 2_666 .
C48 Cr1 C45 97.97(17) . .
C47 Cr1 C45 69.60(16) 2_666 .
C47 Cr1 C45 110.40(16) . .
C46 Cr1 C45 141.28(16) . .
C46 Cr1 C45 38.72(16) 2_666 .
C49 Cr1 C45 69.19(19) 2_666 .
C49 Cr1 C45 110.81(19) . .
C50 Cr1 C45 142.4(2) . 2_666
C50 Cr1 C45 37.6(2) 2_666 2_666
C48 Cr1 C45 97.97(17) 2_666 2_666
C48 Cr1 C45 82.03(17) . 2_666
C47 Cr1 C45 110.40(16) 2_666 2_666
C47 Cr1 C45 69.60(16) . 2_666
C46 Cr1 C45 38.72(16) . 2_666
C46 Cr1 C45 141.28(16) 2_666 2_666
C49 Cr1 C45 110.81(19) 2_666 2_666
C49 Cr1 C45 69.19(19) . 2_666
C45 Cr1 C45 180.00(5) . 2_666
C50 C45 C46 119.3(4) . 2_666
C50 C45 Cr1 70.8(3) . .
C46 C45 Cr1 70.5(2) 2_666 .
C50 C45 H45 114(3) . .
C46 C45 H45 126(3) 2_666 .
Cr1 C45 H45 128(3) . .
C47 C46 C45 120.0(5) . 2_666
C47 C46 Cr1 70.7(3) . .
C45 C46 Cr1 70.8(3) 2_666 .
C47 C46 H46 120(3) . .
C45 C46 H46 120(3) 2_666 .
Cr1 C46 H46 129(3) . .
C48 C47 C46 120.2(4) . .
C48 C47 Cr1 71.0(2) . .
C46 C47 Cr1 71.1(2) . .
C48 C47 H47 118(3) . .
C46 C47 H47 121(3) . .
Cr1 C47 H47 123(3) . .
C47 C48 C49 120.5(4) . .
C47 C48 Cr1 71.1(2) . .
C49 C48 Cr1 70.9(2) . .
C47 C48 H48 122(4) . .
C49 C48 H48 118(4) . .
Cr1 C48 H48 129(4) . .
C50 C49 C48 118.4(5) 2_666 .
C50 C49 Cr1 70.3(3) 2_666 .
C48 C49 Cr1 70.3(2) . .
C50 C49 H49 128(3) 2_666 .
C48 C49 H49 113(3) . .
Cr1 C49 H49 120(3) . .
C45 C50 C49 121.6(4) . 2_666
C45 C50 Cr1 71.7(2) . .
C49 C50 Cr1 71.2(2) 2_666 .
C45 C50 H50 113(4) . .
C49 C50 H50 125(4) 2_666 .
Cr1 C50 H50 130(3) . .
C58 Cr2 C57 38.94(11) . .
C58 Cr2 C62 69.81(13) . .
C57 Cr2 C62 38.22(11) . .
C58 Cr2 C59 38.16(10) . .
C57 Cr2 C59 69.53(12) . .
C62 Cr2 C59 82.27(13) . .
C58 Cr2 C55 98.63(14) . .
C57 Cr2 C55 112.47(14) . .
C62 Cr2 C55 143.40(13) . .
C59 Cr2 C55 110.48(13) . .
C58 Cr2 C51 142.53(12) . .
C57 Cr2 C51 178.22(14) . .
C62 Cr2 C51 140.05(14) . .
C59 Cr2 C51 111.28(12) . .
C55 Cr2 C51 68.86(12) . .
C58 Cr2 C54 110.38(13) . .
C57 Cr2 C54 98.42(13) . .
C62 Cr2 C54 111.77(13) . .
C59 Cr2 C54 140.74(12) . .
C55 Cr2 C54 38.02(10) . .
C51 Cr2 C54 81.93(12) . .
C58 Cr2 C60 69.23(13) . .
C57 Cr2 C60 81.74(13) . .
C62 Cr2 C60 68.87(12) . .
C59 Cr2 C60 38.55(10) . .
C55 Cr2 C60 141.15(12) . .
C51 Cr2 C60 97.93(12) . .
C54 Cr2 C60 179.14(12) . .
C58 Cr2 C52 178.99(13) . .
C57 Cr2 C52 140.06(12) . .
C62 Cr2 C52 109.39(13) . .
C59 Cr2 C52 142.63(12) . .
C55 Cr2 C52 81.65(12) . .
C51 Cr2 C52 38.47(9) . .
C54 Cr2 C52 69.26(11) . .
C60 Cr2 C52 111.14(12) . .
C58 Cr2 C53 140.86(12) . .
C57 Cr2 C53 109.75(12) . .
C62 Cr2 C53 97.58(12) . .
C59 Cr2 C53 178.99(12) . .
C55 Cr2 C53 69.05(11) . .
C51 Cr2 C53 69.47(11) . .
C54 Cr2 C53 38.41(10) . .
C60 Cr2 C53 142.31(12) . .
C52 Cr2 C53 38.36(9) . .
C58 Cr2 C56 111.82(13) . .
C57 Cr2 C56 143.92(14) . .
C62 Cr2 C56 177.80(14) . .
C59 Cr2 C56 98.14(12) . .
C55 Cr2 C56 38.41(10) . .
C51 Cr2 C56 37.82(10) . .
C54 Cr2 C56 69.25(11) . .
C60 Cr2 C56 110.13(12) . .
C52 Cr2 C56 69.00(11) . .
C53 Cr2 C56 82.05(12) . .
C58 Cr2 C61 82.28(14) . .
C57 Cr2 C61 69.10(14) . .
C62 Cr2 C61 38.23(11) . .
C59 Cr2 C61 69.39(12) . .
C55 Cr2 C61 178.34(13) . .
C51 Cr2 C61 109.58(13) . .
C54 Cr2 C61 142.90(12) . .
C60 Cr2 C61 37.93(10) . .
C52 Cr2 C61 97.46(13) . .
C53 Cr2 C61 111.10(12) . .
C56 Cr2 C61 139.94(13) . .
C56 C51 C52 120.4(3) . .
C56 C51 Cr2 71.44(14) . .
C52 C51 Cr2 70.91(13) . .
C56 C51 H51 125(3) . .
C52 C51 H51 114(3) . .
Cr2 C51 H51 131(3) . .
C53 C52 C51 119.9(3) . .
C53 C52 Cr2 70.90(13) . .
C51 C52 Cr2 70.62(13) . .
C53 C52 H52 120(2) . .
C51 C52 H52 120(2) . .
Cr2 C52 H52 129(2) . .
C52 C53 C54 119.4(3) . .
C52 C53 Cr2 70.74(13) . .
C54 C53 Cr2 70.61(14) . .
C52 C53 H53 129(3) . .
C54 C53 H53 112(3) . .
Cr2 C53 H53 133(3) . .
C55 C54 C53 120.0(3) . .
C55 C54 Cr2 70.87(15) . .
C53 C54 Cr2 70.97(14) . .
C55 C54 H54 114(2) . .
C53 C54 H54 126(2) . .
Cr2 C54 H54 128(2) . .
C54 C55 C56 120.7(3) . .
C54 C55 Cr2 71.10(15) . .
C56 C55 Cr2 71.19(15) . .
C54 C55 H55 118(3) . .
C56 C55 H55 121(3) . .
Cr2 C55 H55 123(3) . .
C51 C56 C55 119.5(3) . .
C51 C56 Cr2 70.75(14) . .
C55 C56 Cr2 70.39(15) . .
C51 C56 H56 126(3) . .
C55 C56 H56 114(3) . .
Cr2 C56 H56 125(3) . .
C62 C57 C58 120.0(3) . .
C62 C57 Cr2 70.93(15) . .
C58 C57 Cr2 70.50(14) . .
C62 C57 H57 106(4) . .
C58 C57 H57 133(4) . .
Cr2 C57 H57 135(4) . .
C59 C58 C57 119.6(3) . .
C59 C58 Cr2 71.12(14) . .
C57 C58 Cr2 70.55(14) . .
C59 C58 H58 121(4) . .
C57 C58 H58 119(4) . .
Cr2 C58 H58 127(3) . .
C58 C59 C60 119.9(3) . .
C58 C59 Cr2 70.72(14) . .
C60 C59 Cr2 71.19(14) . .
C58 C59 H59 113(3) . .
C60 C59 H59 127(3) . .
Cr2 C59 H59 128(3) . .
C61 C60 C59 120.7(3) . .
C61 C60 Cr2 71.49(15) . .
C59 C60 Cr2 70.26(15) . .
C61 C60 H60 125(3) . .
C59 C60 H60 114(3) . .
Cr2 C60 H60 125(3) . .
C60 C61 C62 119.2(3) . .
C60 C61 Cr2 70.58(15) . .
C62 C61 Cr2 69.84(15) . .
C60 C61 H61 121(3) . .
C62 C61 H61 120(3) . .
Cr2 C61 H61 130(3) . .
C57 C62 C61 120.6(3) . .
C57 C62 Cr2 70.85(15) . .
C61 C62 Cr2 71.93(15) . .
C57 C62 H62 119(3) . .
C61 C62 H62 120(3) . .
Cr2 C62 H62 124(3) . .
C64 C63 C68 120.0 . .
C64 C63 Cl1 120.30(11) . .
C68 C63 Cl1 119.69(11) . .
C65 C64 C63 120.0 . .
C65 C64 H64 120.0 . .
C63 C64 H64 120.0 . .
C64 C65 C66 120.0 . .
C64 C65 H65 120.0 . .
C66 C65 H65 120.0 . .
C67 C66 C65 120.0 . .
C67 C66 H66 120.0 . .
C65 C66 H66 120.0 . .
C68 C67 C66 120.0 . .
C68 C67 H67 120.0 . .
C66 C67 H67 120.0 . .
C67 C68 C63 120.0 . .
C67 C68 Cl2 117.94(11) . .
C63 C68 Cl2 122.06(11) . .
C74A C69A C70A 119.76(17) . .
C74A C69A Cl3A 122.73(17) . .
C70A C69A Cl3A 117.5 . .
C71A C70A C69A 119.7(2) . .
C71A C70A H70A 120.1 . .
C69A C70A H70A 120.1 . .
C72A C71A C70A 120.5(4) . .
C72A C71A H71A 119.7 . .
C70A C71A H71A 119.7 . .
C73A C72A C71A 119.6(5) . .
C73A C72A H72A 120.2 . .
C71A C72A H72A 120.2 . .
C72A C73A C74A 120.3(4) . .
C72A C73A H73A 119.9 . .
C74A C73A H73A 119.9 . .
C69A C74A C73A 120.0(4) . .
C69A C74A Cl4A 120.9(3) . .
C73A C74A Cl4A 119.1(3) . .
C70B C69B C74B 120.0(5) . .
C70B C69B Cl3B 121.7(5) . .
C74B C69B Cl3B 118.3(4) . .
C71B C70B C69B 119.0(5) . .
C71B C70B H70B 120.5 . .
C69B C70B H70B 120.5 . .
C72B C71B C70B 121.0(6) . .
C72B C71B H71B 119.5 . .
C70B C71B H71B 119.5 . .
C73B C72B C71B 119.6(6) . .
C73B C72B H72B 120.2 . .
C71B C72B H72B 120.2 . .
C72B C73B C74B 119.6(6) . .
C72B C73B H73B 120.2 . .
C74B C73B H73B 120.2 . .
C73B C74B C69B 120.4(5) . .
C73B C74B Cl4B 120.4(5) . .
C69B C74B Cl4B 119.2(4) . .
C80 C75 C76 118.0(3) . .
C80 C75 Cl5 125.0(3) . .
C76 C75 Cl5 117.1(3) . .
C77 C76 C75 120.6(4) . .
C77 C76 H76 119.7 . .
C75 C76 H76 119.7 . .
C76 C77 C78 121.5(4) . .
C76 C77 H77 119.3 . .
C78 C77 H77 119.3 . .
C77 C78 C79 118.5(4) . .
C77 C78 H78 120.8 . .
C79 C78 H78 120.8 . .
C78 C79 C80 120.3(4) . .
C78 C79 H79 119.9 . .
C80 C79 H79 119.9 . .
C75 C80 C79 121.0(3) . .
C75 C80 Cl6 121.6(3) . .
C79 C80 Cl6 117.4(3) . .
C92 Cr3 C87 38.20(14) . .
C92 Cr3 C88 69.7(2) . .
C87 Cr3 C88 38.90(14) . .
C92 Cr3 C89 82.3(2) . .
C87 Cr3 C89 69.5(2) . .
C88 Cr3 C89 38.05(14) . .
C92 Cr3 C82 110.4(2) . .
C87 Cr3 C82 140.9(3) . .
C88 Cr3 C82 179.3(3) . .
C89 Cr3 C82 142.6(3) . .
C92 Cr3 C81 141.3(3) . .
C87 Cr3 C81 179.5(3) . .
C88 Cr3 C81 141.5(3) . .
C89 Cr3 C81 110.7(3) . .
C82 Cr3 C81 38.77(14) . .
C92 Cr3 C83 97.9(2) . .
C87 Cr3 C83 109.9(3) . .
C88 Cr3 C83 140.8(3) . .
C89 Cr3 C83 178.7(3) . .
C82 Cr3 C83 38.52(14) . .
C81 Cr3 C83 69.95(19) . .
C92 Cr3 C90 69.3(2) . .
C87 Cr3 C90 82.1(2) . .
C88 Cr3 C90 69.3(2) . .
C89 Cr3 C90 38.54(14) . .
C82 Cr3 C90 111.4(3) . .
C81 Cr3 C90 97.8(3) . .
C83 Cr3 C90 142.7(3) . .
C92 Cr3 C84 111.6(3) . .
C87 Cr3 C84 98.1(3) . .
C88 Cr3 C84 110.0(3) . .
C89 Cr3 C84 140.2(3) . .
C82 Cr3 C84 69.3(2) . .
C81 Cr3 C84 82.1(2) . .
C83 Cr3 C84 38.48(14) . .
C90 Cr3 C84 178.6(3) . .
C92 Cr3 C85 142.9(3) . .
C87 Cr3 C85 111.8(3) . .
C88 Cr3 C85 98.1(2) . .
C89 Cr3 C85 110.2(3) . .
C82 Cr3 C85 81.4(2) . .
C81 Cr3 C85 68.6(2) . .
C83 Cr3 C85 68.9(2) . .
C90 Cr3 C85 140.9(3) . .
C84 Cr3 C85 37.85(14) . .
C92 Cr3 C86 178.8(3) . .
C87 Cr3 C86 142.9(3) . .
C88 Cr3 C86 110.9(3) . .
C89 Cr3 C86 97.6(2) . .
C82 Cr3 C86 69.0(2) . .
C81 Cr3 C86 37.62(14) . .
C83 Cr3 C86 82.2(2) . .
C90 Cr3 C86 109.9(3) . .
C84 Cr3 C86 69.2(2) . .
C85 Cr3 C86 38.29(14) . .
C92 Cr3 C91 38.17(14) . .
C87 Cr3 C91 68.8(2) . .
C88 Cr3 C91 81.7(2) . .
C89 Cr3 C91 69.0(2) . .
C82 Cr3 C91 98.8(2) . .
C81 Cr3 C91 110.8(3) . .
C83 Cr3 C91 112.0(2) . .
C90 Cr3 C91 37.95(14) . .
C84 Cr3 C91 143.3(3) . .
C85 Cr3 C91 178.8(3) . .
C86 Cr3 C91 140.7(3) . .
C86 C81 C82 120.1(4) . .
C86 C81 Cr3 71.8(2) . .
C82 C81 Cr3 70.5(2) . .
C86 C81 H81 120.0 . .
C82 C81 H81 120.0 . .
Cr3 C81 H81 130.3 . .
C83 C82 C81 120.2(4) . .
C83 C82 Cr3 71.0(2) . .
C81 C82 Cr3 70.7(2) . .
C83 C82 H82 119.9 . .
C81 C82 H82 119.9 . .
Cr3 C82 H82 131.2 . .
C82 C83 C84 119.1(4) . .
C82 C83 Cr3 70.5(2) . .
C84 C83 Cr3 70.8(2) . .
C82 C83 H83 120.4 . .
C84 C83 H83 120.4 . .
Cr3 C83 H83 130.8 . .
C85 C84 C83 119.8(4) . .
C85 C84 Cr3 71.1(2) . .
C83 C84 Cr3 70.7(2) . .
C85 C84 H84 120.1 . .
C83 C84 H84 120.1 . .
Cr3 C84 H84 130.7 . .
C84 C85 C86 121.3(4) . .
C84 C85 Cr3 71.0(2) . .
C86 C85 Cr3 71.3(2) . .
C84 C85 H85 119.4 . .
C86 C85 H85 119.4 . .
Cr3 C85 H85 131.2 . .
C81 C86 C85 119.5(4) . .
C81 C86 Cr3 70.6(2) . .
C85 C86 Cr3 70.4(2) . .
C81 C86 H86 120.3 . .
C85 C86 H86 120.3 . .
Cr3 C86 H86 131.5 . .
C92 C87 C88 120.1(4) . .
C92 C87 Cr3 70.8(2) . .
C88 C87 Cr3 70.8(2) . .
C92 C87 H87 120.0 . .
C88 C87 H87 120.0 . .
Cr3 C87 H87 131.2 . .
C89 C88 C87 119.6(4) . .
C89 C88 Cr3 71.0(2) . .
C87 C88 Cr3 70.3(2) . .
C89 C88 H88 120.2 . .
C87 C88 H88 120.2 . .
Cr3 C88 H88 131.1 . .
C88 C89 C90 120.3(4) . .
C88 C89 Cr3 70.9(2) . .
C90 C89 Cr3 71.0(2) . .
C88 C89 H89 119.9 . .
C90 C89 H89 119.9 . .
Cr3 C89 H89 130.9 . .
C91 C90 C89 119.8(4) . .
C91 C90 Cr3 71.7(2) . .
C89 C90 Cr3 70.4(2) . .
C91 C90 H90 120.1 . .
C89 C90 H90 120.1 . .
Cr3 C90 H90 130.3 . .
C90 C91 C92 120.0(4) . .
C90 C91 Cr3 70.3(2) . .
C92 C91 Cr3 69.5(2) . .
C90 C91 H91 120.0 . .
C92 C91 H91 120.0 . .
Cr3 C91 H91 133.4 . .
C87 C92 C91 120.3(4) . .
C87 C92 Cr3 71.0(2) . .
C91 C92 Cr3 72.3(2) . .
C87 C92 H92 119.9 . .
C91 C92 H92 119.9 . .
Cr3 C92 H92 129.2 . .
C94 C93 C98 117.8(4) . .
C94 C93 Cl7 118.6(4) . .
C98 C93 Cl7 123.1(4) . .
C95 C94 C93 120.7(5) . .
C95 C94 H94 119.6 . .
C93 C94 H94 119.6 . .
C94 C95 C96 120.9(5) . .
C94 C95 H95 119.6 . .
C96 C95 H95 119.6 . .
C97 C96 C95 118.4(5) . .
C97 C96 H96 120.8 . .
C95 C96 H96 120.8 . .
C96 C97 C98 121.0(5) . .
C96 C97 H97 119.5 . .
C98 C97 H97 119.5 . .
C97 C98 C93 119.6(5) . .
C97 C98 Cl8 116.0(5) . .
C93 C98 Cl8 123.0(4) . .

loop_
_geom_bond_atom_site_label_1
_geom_bond_atom_site_label_2
_geom_bond_distance
_geom_bond_site_symmetry_2
N11 C11N 1.157(5) .
N12 C12N 1.146(4) .
C11N C101 1.471(5) .
C12N C102 1.482(4) .
C101 C103 1.541(5) .
C101 C104 1.557(5) .
C101 C102 1.611(5) .
C102 C105 1.548(5) .
C102 C106 1.553(5) .
C103 C108 1.358(5) .
C103 C107 1.441(5) .
C104 C110 1.382(5) .
C104 C109 1.432(4) .
C105 C112 1.373(5) .
C105 C111 1.433(5) .
C106 C114 1.382(5) .
C106 C113 1.418(5) .
C107 C115 1.401(5) .
C107 C109 1.449(6) .
C108 C116 1.458(5) .
C108 C112 1.491(5) .
C109 C122 1.394(5) .
C110 C121 1.448(4) .
C110 C114 1.469(4) .
C111 C118 1.410(5) .
C111 C113 1.443(5) .
C112 C117 1.447(5) .
C113 C119 1.430(5) .
C114 C120 1.448(5) .
C115 C123 1.432(6) .
C115 C132 1.463(6) .
C116 C123 1.399(6) .
C116 C124 1.444(6) .
C117 C125 1.379(6) .
C117 C124 1.461(5) .
C118 C125 1.445(5) .
C118 C126 1.453(5) .
C119 C127 1.474(4) .
C119 C128 1.474(4) .
C119 Co 2.283(3) .
C120 C128 1.391(5) .
C120 C129 1.445(4) .
C121 C130 1.408(5) .
C121 C129 1.439(5) .
C122 C130 1.426(6) .
C122 C131 1.460(5) .
C123 C133 1.456(6) .
C124 C134 1.413(6) .
C125 C135 1.458(5) .
C126 C127 1.377(5) .
C126 C136 1.449(5) .
C127 C137 1.447(5) .
C128 C138 1.452(4) .
C129 C139 1.402(5) .
C130 C140 1.470(5) .
C131 C132 1.387(6) .
C131 C141 1.441(6) .
C132 C142 1.445(5) .
C133 C143 1.378(6) .
C133 C142 1.450(6) .
C134 C144 1.425(7) .
C134 C143 1.456(6) .
C135 C144 1.416(5) .
C135 C136 1.437(6) .
C136 C145 1.397(6) .
C137 C146 1.391(5) .
C137 C138 1.453(5) .
C138 C147 1.409(4) .
C139 C147 1.434(5) .
C139 C148 1.458(5) .
C140 C148 1.378(6) .
C140 C141 1.459(6) .
C141 C149 1.400(5) .
C142 C150 1.406(6) .
C143 C152 1.465(7) .
C144 C153 1.457(6) .
C145 C146 1.443(6) .
C145 C154 1.454(5) .
C146 C155 1.457(5) .
C147 C156 1.462(5) .
C148 C157 1.446(5) .
C149 C150 1.441(6) .
C149 C158 1.451(6) .
C150 C151 1.449(6) .
C151 C152 1.385(6) .
C151 C160 1.446(7) .
C152 C153 1.453(6) .
C153 C154 1.392(6) .
C154 C159 1.447(6) .
C155 C156 1.386(6) .
C155 C159 1.453(6) .
C156 C157 1.463(5) .
C157 C158 1.395(6) .
C158 C160 1.449(6) .
C159 C160 1.398(5) .
N21 C21N 1.141(6) .
N22 C22N 1.152(5) .
C21N C201 1.493(6) .
C22N C202 1.496(5) .
C201 C203 1.547(5) .
C201 C204 1.550(5) .
C201 C202 1.605(6) .
C202 C206 1.546(5) .
C202 C205 1.547(5) .
C203 C208 1.363(5) .
C203 C207 1.446(5) .
C204 C210 1.359(5) .
C204 C209 1.431(5) .
C205 C212 1.369(5) .
C205 C211 1.439(6) .
C206 C214 1.364(5) .
C206 C213 1.443(6) .
C207 C215 1.393(5) .
C207 C209 1.432(5) .
C208 C216 1.454(5) .
C208 C212 1.476(5) .
C209 C222 1.393(5) .
C210 C221 1.457(5) .
C210 C214 1.475(6) .
C211 C218 1.410(6) .
C211 C213 1.442(5) .
C212 C217 1.440(5) .
C213 C219 1.401(6) .
C214 C220 1.455(6) .
C215 C223 1.437(5) .
C215 C232 1.441(5) .
C216 C223 1.393(5) .
C216 C224 1.415(5) .
C217 C225 1.398(6) .
C217 C224 1.453(5) .
C218 C225 1.437(5) .
C218 C226 1.438(6) .
C219 C228 1.428(5) .
C219 C227 1.449(6) .
C220 C228 1.389(6) .
C220 C229 1.458(5) .
C221 C230 1.391(5) .
C221 C229 1.445(6) .
C222 C230 1.440(6) .
C222 C231 1.460(5) .
C223 C233 1.444(5) .
C224 C234 1.404(5) .
C225 C235 1.463(6) .
C226 C227 1.402(6) .
C226 C236 1.452(6) .
C227 C237 1.450(6) .
C228 C238 1.454(6) .
C229 C239 1.391(6) .
C230 C240 1.458(6) .
C231 C232 1.406(5) .
C231 C241 1.440(6) .
C232 C242 1.447(5) .
C233 C243 1.402(5) .
C233 C242 1.446(5) .
C234 C244 1.442(6) .
C234 C243 1.458(5) .
C235 C244 1.397(6) .
C235 C236 1.459(6) .
C236 C245 1.406(6) .
C237 C246 1.392(6) .
C237 C238 1.462(6) .
C238 C247 1.395(6) .
C239 C247 1.431(6) .
C239 C248 1.456(5) .
C240 C248 1.399(6) .
C240 C241 1.451(5) .
C241 C249 1.404(5) .
C242 C250 1.412(6) .
C243 C252 1.429(6) .
C244 C253 1.458(6) .
C245 C246 1.436(6) .
C245 C254 1.454(6) .
C246 C255 1.471(6) .
C247 C256 1.459(6) .
C248 C257 1.429(6) .
C249 C258 1.445(6) .
C249 C250 1.449(5) .
C250 C251 1.435(5) .
C251 C252 1.399(5) .
C251 C260 1.465(5) .
C252 C253 1.452(6) .
C253 C254 1.397(6) .
C254 C259 1.453(6) .
C255 C256 1.377(6) .
C255 C259 1.461(5) .
C256 C257 1.463(6) .
C257 C258 1.405(5) .
C258 C260 1.457(5) .
C259 C260 1.375(6) .
Co N3 1.967(3) .
Co N1 1.978(3) .
Co N4 1.980(3) .
Co N2 1.994(3) .
N1 C2 1.375(4) .
N1 C1 1.387(4) .
N2 C3 1.377(4) .
N2 C4 1.378(4) .
N3 C6 1.376(4) .
N3 C5 1.379(4) .
N4 C7 1.372(4) .
N4 C8 1.384(4) .
C1 C12 1.384(5) .
C1 C13 1.444(4) .
C2 C9 1.384(4) .
C2 C14 1.440(4) .
C3 C9 1.390(4) .
C3 C15 1.439(4) .
C4 C10 1.384(4) .
C4 C16 1.437(4) .
C5 C10 1.381(4) .
C5 C17 1.452(4) .
C6 C11 1.385(5) .
C6 C18 1.444(4) .
C7 C11 1.388(5) .
C7 C19 1.441(5) .
C8 C12 1.397(4) .
C8 C20 1.431(5) .
C9 C21 1.501(4) .
C10 C22 1.495(4) .
C11 C23B 1.497(8) .
C11 C23A 1.522(6) .
C12 C24 1.497(4) .
C13 C14 1.344(5) .
C13 H13 0.96(4) .
C14 H14 0.95(4) .
C15 C16 1.354(5) .
C15 H15 1.01(4) .
C16 H16 0.97(4) .
C17 C18 1.348(5) .
C17 H17 0.99(4) .
C18 H18 1.00(4) .
C19 C20 1.342(5) .
C19 H19 1.07(5) .
C20 H20 0.89(5) .
C21 C25 1.375(6) .
C21 C29 1.398(5) .
C22 C34 1.392(5) .
C22 C30 1.395(5) .
C24 C40 1.392(5) .
C24 C44 1.402(5) .
C25 C26 1.409(7) .
C25 H25 1.01(5) .
C26 C27 1.403(8) .
C26 H26 1.02(6) .
C27 C28 1.356(8) .
C27 H27 1.02(6) .
C28 C29 1.390(5) .
C28 H28 1.02(5) .
C29 H29 1.02(5) .
C30 C31 1.400(6) .
C30 H30 1.04(5) .
C31 C32 1.371(8) .
C31 H31 1.05(5) .
C32 C33 1.383(8) .
C32 H32 0.87(6) .
C33 C34 1.398(6) .
C33 H33 1.07(6) .
C34 H34 0.93(5) .
C23A C35A 1.3900 .
C23A C39A 1.3900 .
C35A C36A 1.3900 .
C35A H35A 0.9500 .
C36A C37A 1.3900 .
C36A H36A 0.9500 .
C37A C38A 1.3900 .
C37A H37A 0.9500 .
C38A C39A 1.3900 .
C38A H38A 0.9500 .
C39A H39A 0.9500 .
C23B C35B 1.3900 .
C23B C39B 1.3900 .
C35B C36B 1.3900 .
C35B H35B 0.9500 .
C36B C37B 1.3900 .
C36B H36B 0.9500 .
C37B C38B 1.3900 .
C37B H37B 0.9500 .
C38B C39B 1.3900 .
C38B H38B 0.9500 .
C39B H39B 0.9500 .
C40 C41 1.402(5) .
C40 H40 0.94(4) .
C41 C42 1.394(6) .
C41 H41 0.92(5) .
C42 C43 1.389(6) .
C42 H42 1.01(5) .
C43 C44 1.396(5) .
C43 H43 1.17(5) .
C44 H44 0.99(5) .
Cr1 C50 2.145(4) .
Cr1 C50 2.145(4) 2_666
Cr1 C48 2.149(4) 2_666
Cr1 C48 2.149(4) .
Cr1 C47 2.149(4) 2_666
Cr1 C47 2.149(4) .
Cr1 C46 2.154(5) .
Cr1 C46 2.154(5) 2_666
Cr1 C49 2.157(4) 2_666
Cr1 C49 2.157(4) .
Cr1 C45 2.157(4) .
Cr1 C45 2.157(4) 2_666
C45 C50 1.385(7) .
C45 C46 1.429(6) 2_666
C45 H45 0.98(5) .
C46 C47 1.409(6) .
C46 C45 1.429(6) 2_666
C46 H46 1.01(5) .
C47 C48 1.396(7) .
C47 H47 0.91(5) .
C48 C49 1.428(6) .
C48 H48 0.85(5) .
C49 C50 1.421(7) 2_666
C49 H49 1.04(6) .
C50 C49 1.421(7) 2_666
C50 H50 0.92(6) .
Cr2 C58 2.141(2) .
Cr2 C57 2.142(3) .
Cr2 C62 2.143(3) .
Cr2 C59 2.147(2) .
Cr2 C55 2.153(3) .
Cr2 C51 2.155(2) .
Cr2 C54 2.156(3) .
Cr2 C60 2.159(3) .
Cr2 C52 2.159(2) .
Cr2 C53 2.161(2) .
Cr2 C56 2.164(3) .
Cr2 C61 2.171(3) .
C51 C56 1.400(4) .
C51 C52 1.421(3) .
C51 H51 0.96(5) .
C52 C53 1.419(3) .
C52 H52 1.04(4) .
C53 C54 1.420(3) .
C53 H53 0.93(4) .
C54 C55 1.404(3) .
C54 H54 1.03(5) .
C55 C56 1.420(4) .
C55 H55 0.91(4) .
C56 H56 0.96(4) .
C57 C62 1.403(4) .
C57 C58 1.428(4) .
C57 H57 0.83(6) .
C58 C59 1.402(4) .
C58 H58 0.89(5) .
C59 C60 1.421(4) .
C59 H59 0.88(4) .
C60 C61 1.407(4) .
C60 H60 0.93(5) .
C61 C62 1.413(4) .
C61 H61 1.00(5) .
C62 H62 0.97(5) .
Cl1 C63 1.686(2) .
Cl2 C68 1.721(2) .
C63 C64 1.3900 .
C63 C68 1.3900 .
C64 C65 1.3900 .
C64 H64 0.9500 .
C65 C66 1.3900 .
C65 H65 0.9500 .
C66 C67 1.3900 .
C66 H66 0.9500 .
C67 C68 1.3900 .
C67 H67 0.9500 .
Cl3A C69A 1.6996 .
Cl4A C74A 1.721(4) .
C69A C74A 1.384(4) .
C69A C70A 1.3984 .
C70A C71A 1.387(4) .
C70A H70A 0.9500 .
C71A C72A 1.387(4) .
C71A H71A 0.9500 .
C72A C73A 1.386(5) .
C72A H72A 0.9500 .
C73A C74A 1.395(4) .
C73A H73A 0.9500 .
Cl3B C69B 1.687(4) .
Cl4B C74B 1.717(4) .
C69B C70B 1.390(4) .
C69B C74B 1.394(4) .
C70B C71B 1.388(5) .
C70B H70B 0.9500 .
C71B C72B 1.388(5) .
C71B H71B 0.9500 .
C72B C73B 1.387(5) .
C72B H72B 0.9500 .
C73B C74B 1.388(5) .
C73B H73B 0.9500 .
Cl5 C75 1.693(3) .
Cl6 C80 1.712(4) .
C75 C80 1.391(4) .
C75 C76 1.391(4) .
C76 C77 1.377(4) .
C76 H76 0.9500 .
C77 C78 1.382(4) .
C77 H77 0.9500 .
C78 C79 1.384(4) .
C78 H78 0.9500 .
C79 C80 1.396(4) .
C79 H79 0.9500 .
Cr3 C92 2.137(4) .
Cr3 C87 2.140(4) .
Cr3 C88 2.147(4) .
Cr3 C89 2.149(4) .
Cr3 C82 2.150(4) .
Cr3 C81 2.153(4) .
Cr3 C83 2.156(4) .
Cr3 C90 2.157(4) .
Cr3 C84 2.157(4) .
Cr3 C85 2.157(4) .
Cr3 C86 2.169(4) .
Cr3 C91 2.175(4) .
C81 C86 1.394(5) .
C81 C82 1.429(5) .
C81 H81 0.9500 .
C82 C83 1.420(5) .
C82 H82 0.9500 .
C83 C84 1.421(5) .
C83 H83 0.9500 .
C84 C85 1.399(5) .
C84 H84 0.9500 .
C85 C86 1.419(5) .
C85 H85 0.9500 .
C86 H86 0.9500 .
C87 C92 1.400(5) .
C87 C88 1.428(5) .
C87 H87 0.9500 .
C88 C89 1.400(5) .
C88 H88 0.9500 .
C89 C90 1.421(5) .
C89 H89 0.9500 .
C90 C91 1.408(5) .
C90 H90 0.9500 .
C91 C92 1.410(5) .
C91 H91 0.9500 .
C92 H92 0.9500 .
Cl7 C93 1.687(4) .
Cl8 C98 1.714(4) .
C93 C94 1.396(4) .
C93 C98 1.399(4) .
C94 C95 1.384(5) .
C94 H94 0.9500 .
C95 C96 1.390(5) .
C95 H95 0.9500 .
C96 C97 1.384(5) .
C96 H96 0.9500 .
C97 C98 1.397(5) .
C97 H97 0.9500 .

loop_
_geom_hbond_atom_site_label_D
_geom_hbond_atom_site_label_H
_geom_hbond_atom_site_label_A
_geom_hbond_distance_DH
_geom_hbond_distance_HA
_geom_hbond_distance_DA
_geom_hbond_angle_DHA
_geom_hbond_site_symmetry_A
C52 H52 N11 1.04(4) 2.85(4) 3.264(3) 104(3) 2_665
C53 H53 N11 0.93(4) 2.88(4) 3.239(3) 105(3) 2_665
C54 H54 N21 1.03(5) 2.51(4) 3.249(4) 128(3) .
C55 H55 N21 0.91(4) 2.64(5) 3.260(4) 126(3) .
